data_4105714
loop_
_publ_author_name
'Michael Nippe'
'Samuel M. Goodman'
'Charles G. Fry'
'John F. Berry'

_publ_contact_author_address
;Department of Chemistry
University of Wisconsin-Madison
1101 University Ave
Madison, WI  53706
USA
;
_publ_contact_author_email berry@chem.wisc.edu
_publ_contact_author_name 'John F. Berry'
_publ_contact_author_phone 809-608-262-7534
_publ_section_title
;
 Chemically Reversible Four-Electron Oxidation and Reduction Utilizing Two
 Inorganic Functional Groups
;
_journal_name_full 'Journal of the American Chemical Society'
_journal_page_first 2856
_journal_page_last 2859
_journal_paper_doi 10.1021/ja1114248
_journal_volume 133
_journal_year 2011
_chemical_formula_moiety 'W2 O1 (C10 H8 N3)4, 2 I3, 2 CH2Cl2'
_chemical_formula_sum 'C41 H34 Cl2 I6.02 N12 O0.98 W2'
_chemical_formula_weight 1912.70
_chemical_name_systematic
; 
 ? 
;
_space_group_IT_number 2
_symmetry_cell_setting triclinic
_symmetry_space_group_name_Hall '-P 1'
_symmetry_space_group_name_H-M 'P -1'
_atom_sites_solution_hydrogens geom
_atom_sites_solution_primary direct
_atom_sites_solution_secondary difmap
_audit_creation_method SHELXL-97
_cell_angle_alpha 101.2720(10)
_cell_angle_beta 92.9690(10)
_cell_angle_gamma 94.350(2)
_cell_formula_units_Z 4
_cell_length_a 16.3610(5)
_cell_length_b 16.8722(6)
_cell_length_c 19.1403(6)
_cell_measurement_reflns_used 9314
_cell_measurement_temperature 100(2)
_cell_measurement_theta_max 35.6985
_cell_measurement_theta_min 2.8871
_cell_volume 5154.8(3)
_computing_cell_refinement 'SAINT Ver. 7.24A (Bruker-AXS, 2007)'
_computing_data_collection 'APEX2 Ver. 2.1-4 (Bruker-AXS, 2009)'
_computing_data_reduction 'SAINT Ver. 7.24A'
_computing_molecular_graphics SHELXTL
_computing_publication_material SHELXTL
_computing_structure_refinement 'SHELXTL, OLEX2 (Dolomanov et al., 2009)'
_computing_structure_solution 'SHELXTL (Sheldrick, 2008)'
_diffrn_ambient_temperature 100(2)
_diffrn_measured_fraction_theta_full 0.998
_diffrn_measured_fraction_theta_max 0.998
_diffrn_measurement_device_type 'Bruker SMART APEX2 area detector'
_diffrn_measurement_method '0.60\% \w and 0.6\% \f scans'
_diffrn_radiation_monochromator 'mirror optics'
_diffrn_radiation_source 'fine-focus sealed tube'
_diffrn_radiation_type MoK\a
_diffrn_radiation_wavelength 0.71073
_diffrn_reflns_av_R_equivalents 0.0293
_diffrn_reflns_av_sigmaI/netI 0.0163
_diffrn_reflns_limit_h_max 23
_diffrn_reflns_limit_h_min -23
_diffrn_reflns_limit_k_max 23
_diffrn_reflns_limit_k_min -23
_diffrn_reflns_limit_l_max 26
_diffrn_reflns_limit_l_min -26
_diffrn_reflns_number 227729
_diffrn_reflns_theta_full 30.00
_diffrn_reflns_theta_max 30.00
_diffrn_reflns_theta_min 2.30
_exptl_absorpt_coefficient_mu 8.212
_exptl_absorpt_correction_T_max 0.4793
_exptl_absorpt_correction_T_min 0.3308
_exptl_absorpt_correction_type analytical
_exptl_crystal_colour borwn
_exptl_crystal_density_diffrn 2.465
_exptl_crystal_description block
_exptl_crystal_F_000 3491
_exptl_crystal_size_max 0.17
_exptl_crystal_size_mid 0.15
_exptl_crystal_size_min 0.11
_refine_diff_density_max 3.214
_refine_diff_density_min -1.998
_refine_diff_density_rms 0.128
_refine_ls_extinction_method none
_refine_ls_goodness_of_fit_ref 1.040
_refine_ls_hydrogen_treatment undef
_refine_ls_matrix_type full
_refine_ls_number_parameters 1209
_refine_ls_number_reflns 30005
_refine_ls_number_restraints 42
_refine_ls_restrained_S_all 1.041
_refine_ls_R_factor_all 0.0250
_refine_ls_R_factor_gt 0.0224
_refine_ls_shift/su_max 0.064
_refine_ls_shift/su_mean 0.000
_refine_ls_structure_factor_coef Fsqd
_refine_ls_weighting_details 'calc w=1/[\s^2^(Fo^2^)+(0.0242P)^2^+16.3183P] where P=(Fo^2^+2Fc^2^)/3'
_refine_ls_weighting_scheme calc
_refine_ls_wR_factor_gt 0.0554
_refine_ls_wR_factor_ref 0.0565
_reflns_number_gt 27849
_reflns_number_total 30005
_reflns_threshold_expression >2sigma(I)
_cod_data_source_file ja1114248_si_001_1.cif
_cod_data_source_block 2(I3)2
_cod_database_code 4105714

loop_
_symmetry_equiv_pos_as_xyz
'x, y, z'
'-x, -y, -z'

loop_
_atom_site_label
_atom_site_type_symbol
_atom_site_fract_x
_atom_site_fract_y
_atom_site_fract_z
_atom_site_U_iso_or_equiv
_atom_site_adp_type
_atom_site_occupancy
_atom_site_symmetry_multiplicity
_atom_site_calc_flag
_atom_site_refinement_flags
_atom_site_disorder_assembly
_atom_site_disorder_group
W1 W 0.171021(7) 0.410614(7) 0.606957(6) 0.01437(2) Uani 1 1 d . . .
W2 W 0.295065(6) 0.479213(6) 0.733397(6) 0.01220(2) Uani 1 1 d . . .
W3 W 0.187209(7) -0.084754(7) 0.116492(6) 0.01580(2) Uani 1 1 d . . .
W4 W 0.301671(7) -0.004867(7) 0.247863(6) 0.01263(2) Uani 1 1 d . C .
I1 I 0.7528(11) 0.0909(10) 0.3420(9) 0.03200(6) Uani 0.02 1 d PU A 2
I1A I 0.721577(19) 0.096325(17) 0.338881(14) 0.03200(6) Uani 0.98 1 d PU B 1
I1F I 0.0610(6) 0.3767(6) 0.5099(5) 0.0206(4) Uani 0.0199(6) 1 d P . 9
I2 I 0.701165(13) -0.022906(13) 0.202918(11) 0.02357(7) Uani 0.9894(12) 1 d P B 1
I2F I 0.0999(7) -0.1264(7) 0.0021(6) 0.0225(4) Uani 0.0182(7) 1 d P C 7
I3 I 0.67369(9) -0.14223(6) 0.07049(5) 0.02994(14) Uani 0.7010(11) 1 d P B 1
I3B I 0.69170(13) -0.13900(17) 0.07032(14) 0.0299(5) Uani 0.2916(14) 1 d P D 2
I4 I 0.78896(2) 0.36596(3) 0.58987(3) 0.03536(8) Uani 0.94 1 d P E 1
I4A I 0.7653(7) 0.3666(9) 0.5894(8) 0.03536(8) Uani 0.04 1 d P E 2
I4B I 0.7999(8) 0.3512(6) 0.5627(6) 0.03536(8) Uani 0.03 1 d P E 3
I5 I 0.642105(15) 0.261407(16) 0.533903(11) 0.02959(5) Uani 1 1 d U . .
I6B I 0.49574(3) 0.15201(10) 0.47548(5) 0.0362(7) Uani 0.63 1 d PU E 1
I6A I 0.5130(7) 0.1557(8) 0.4747(7) 0.0362(7) Uani 0.16 1 d PU E 2
I6 I 0.4784(6) 0.1529(7) 0.4781(6) 0.0362(7) Uani 0.21 1 d PU E 3
I7 I 0.674682(18) 0.58910(3) 0.84369(2) 0.03107(7) Uani 0.87 1 d P F 1
I7A I 0.69672(17) 0.5877(2) 0.83723(19) 0.03107(7) Uani 0.13 1 d P G 2
I8 I 0.540405(17) 0.63270(2) 0.936932(18) 0.02407(6) Uani 0.88 1 d P F 1
I8A I 0.56357(17) 0.6316(2) 0.92967(17) 0.02407(6) Uani 0.12 1 d P G 2
I9 I 0.409540(18) 0.67624(2) 1.027736(17) 0.03076(7) Uani 0.92 1 d P F 1
I9A I 0.4350(3) 0.6735(3) 1.0215(2) 0.03076(7) Uani 0.08 1 d P G 2
I10 I 0.0000 0.0000 0.5000 0.01915(5) Uani 1 2 d S . .
I11 I 0.009825(16) -0.164879(16) 0.521776(15) 0.02547(6) Uani 0.98 1 d P H 4
I11B I 0.0228(10) -0.1492(9) 0.5410(9) 0.02547(6) Uani 0.02 1 d P H 5
I12 I 0.0000 -0.5000 0.0000 0.02295(6) Uani 1 2 d S . .
I13 I 0.010898(17) -0.673977(16) -0.010311(15) 0.02882(6) Uani 0.97 1 d P I 1
I13B I 0.0257(5) -0.6611(5) 0.0116(4) 0.02882(6) Uani 0.04 1 d P I 3
Cl3A Cl -0.0345(11) 0.1994(16) 0.2111(10) 0.0814(9) Uani 0.25 1 d PD J 2
Cl1S Cl -0.09762(8) 0.58924(11) 0.82994(8) 0.0675(4) Uani 1 1 d D K 1
Cl2S Cl -0.07709(14) 0.57986(14) 0.67797(11) 0.0894(5) Uani 1 1 d D K 1
Cl2A Cl -0.0836(5) 0.0671(9) 0.1424(4) 0.0873(8) Uani 0.25 1 d PD J 2
Cl3S Cl -0.0238(3) 0.2082(4) 0.2276(3) 0.0814(9) Uani 0.75 1 d PD L 1
Cl4S Cl -0.10098(13) 0.0612(3) 0.11977(12) 0.0873(8) Uani 0.75 1 d PD L 1
O1 O 0.10690(14) 0.36987(14) 0.53414(12) 0.0206(4) Uani 0.9801(6) 1 d P . 8
O2 O 0.12474(15) -0.12923(14) 0.04378(12) 0.0225(4) Uani 0.9818(7) 1 d P C 6
N1 N 0.27386(16) 0.42673(15) 0.54474(13) 0.0162(5) Uani 1 1 d . . .
N2 N 0.35197(15) 0.41210(15) 0.64297(13) 0.0147(4) Uani 1 1 d . . .
N3 N 0.40718(15) 0.41988(15) 0.74990(13) 0.0157(4) Uani 1 1 d . . .
N4 N 0.14746(17) 0.53271(16) 0.60572(14) 0.0202(5) Uani 1 1 d . . .
N5 N 0.27609(16) 0.56101(15) 0.66125(13) 0.0166(5) Uani 1 1 d . . .
N6 N 0.39635(15) 0.56665(15) 0.71683(13) 0.0159(4) Uani 1 1 d . . .
N7 N 0.08355(15) 0.40044(16) 0.68432(14) 0.0178(5) Uani 1 1 d . . .
N8 N 0.16886(15) 0.50291(16) 0.75227(14) 0.0172(5) Uani 1 1 d . . .
N9 N 0.26718(16) 0.59194(15) 0.80385(14) 0.0171(5) Uani 1 1 d . . .
N10 N 0.20582(15) 0.29552(15) 0.62410(13) 0.0151(4) Uani 1 1 d . . .
N11 N 0.24502(15) 0.35913(15) 0.73874(13) 0.0146(4) Uani 1 1 d . . .
N12 N 0.28102(15) 0.44543(15) 0.83698(13) 0.0160(4) Uani 1 1 d . . .
N13 N 0.17245(16) 0.03569(16) 0.10104(14) 0.0182(5) Uani 1 1 d . C .
N14 N 0.29551(15) 0.06772(15) 0.16610(13) 0.0161(4) Uani 1 1 d . . .
N15 N 0.40975(15) 0.07449(15) 0.23079(13) 0.0154(4) Uani 1 1 d . . .
N16 N 0.29675(16) -0.08357(15) 0.06020(13) 0.0163(5) Uani 1 1 d . C .
N17 N 0.36266(15) -0.08330(15) 0.16832(13) 0.0147(4) Uani 1 1 d . . .
N18 N 0.40695(15) -0.06743(15) 0.27937(13) 0.0160(4) Uani 1 1 d . . .
N19 N 0.21217(15) -0.19704(15) 0.14632(13) 0.0166(5) Uani 1 1 d . C .
N20 N 0.24084(16) -0.11958(15) 0.25854(13) 0.0161(4) Uani 1 1 d . . .
N21 N 0.27534(15) -0.02754(15) 0.35375(13) 0.0161(4) Uani 1 1 d . . .
N22 N 0.09147(16) -0.07394(17) 0.18904(14) 0.0208(5) Uani 1 1 d . C .
N23 N 0.17684(15) 0.02889(15) 0.25676(13) 0.0164(5) Uani 1 1 d . . .
N24 N 0.27791(15) 0.11387(15) 0.30862(13) 0.0164(5) Uani 1 1 d . . .
C1 C 0.2655(2) 0.44463(18) 0.47872(16) 0.0193(6) Uani 1 1 d . . .
H1 H 0.2124 0.4531 0.4606 0.023 Uiso 1 1 calc R . .
C1S C -0.1350(4) 0.5506(5) 0.7367(4) 0.094(3) Uani 1 1 d D . .
H1SC H -0.1402 0.4906 0.7278 0.113 Uiso 1 1 calc R K 1
H1SD H -0.1906 0.5683 0.7295 0.113 Uiso 1 1 calc R K 1
C2SA C -0.1384(10) 0.1530(12) 0.1820(10) 0.0564(18) Uani 0.25 1 d PD J 2
H1SB H -0.1728 0.1434 0.2211 0.068 Uiso 0.25 1 calc PR J 2
H1SA H -0.1682 0.1787 0.1472 0.068 Uiso 0.25 1 calc PR J 2
C2 C 0.3308(2) 0.4510(2) 0.43711(17) 0.0233(6) Uani 1 1 d . . .
H2 H 0.3230 0.4632 0.3909 0.028 Uiso 1 1 calc R . .
C2S C -0.1024(4) 0.1239(5) 0.2054(3) 0.0564(18) Uani 0.75 1 d PD L 1
H2SA H -0.0971 0.0896 0.2416 0.068 Uiso 0.75 1 calc PR L 1
H2SB H -0.1568 0.1459 0.2092 0.068 Uiso 0.75 1 calc PR L 1
C3 C 0.4083(2) 0.4393(2) 0.46424(17) 0.0237(6) Uani 1 1 d . . .
H3 H 0.4542 0.4419 0.4361 0.028 Uiso 1 1 calc R . .
C4 C 0.4186(2) 0.42367(19) 0.53227(17) 0.0205(6) Uani 1 1 d . . .
H4 H 0.4716 0.4163 0.5514 0.025 Uiso 1 1 calc R . .
C5 C 0.35037(18) 0.41888(17) 0.57269(15) 0.0154(5) Uani 1 1 d . . .
C6 C 0.41780(18) 0.39060(17) 0.68043(16) 0.0160(5) Uani 1 1 d . . .
C7 C 0.48428(19) 0.3464(2) 0.65999(18) 0.0220(6) Uani 1 1 d . . .
H7 H 0.4901 0.3227 0.6114 0.026 Uiso 1 1 calc R . .
C8 C 0.5415(2) 0.3384(2) 0.71354(19) 0.0253(6) Uani 1 1 d . . .
H8 H 0.5884 0.3101 0.7014 0.030 Uiso 1 1 calc R . .
C9 C 0.5315(2) 0.3711(2) 0.78475(19) 0.0247(6) Uani 1 1 d . . .
H9 H 0.5715 0.3662 0.8211 0.030 Uiso 1 1 calc R . .
C10 C 0.46195(18) 0.41099(18) 0.80165(17) 0.0188(5) Uani 1 1 d . . .
H10 H 0.4531 0.4321 0.8502 0.023 Uiso 1 1 calc R . .
C11 C 0.0767(2) 0.5555(2) 0.57786(19) 0.0269(7) Uani 1 1 d . . .
H11 H 0.0335 0.5150 0.5588 0.032 Uiso 1 1 calc R . .
C12 C 0.0657(2) 0.6352(2) 0.5764(2) 0.0333(8) Uani 1 1 d . . .
H12 H 0.0171 0.6491 0.5540 0.040 Uiso 1 1 calc R . .
C13 C 0.1267(3) 0.6949(2) 0.6080(2) 0.0338(8) Uani 1 1 d . . .
H13 H 0.1194 0.7504 0.6091 0.041 Uiso 1 1 calc R . .
C14 C 0.1980(2) 0.6731(2) 0.63799(19) 0.0264(7) Uani 1 1 d . . .
H14 H 0.2398 0.7134 0.6608 0.032 Uiso 1 1 calc R . .
C15 C 0.2079(2) 0.59082(18) 0.63420(16) 0.0197(6) Uani 1 1 d . . .
C16 C 0.35311(19) 0.60126(18) 0.67049(15) 0.0174(5) Uani 1 1 d . . .
C17 C 0.3896(2) 0.66111(19) 0.63852(17) 0.0230(6) Uani 1 1 d . . .
H17 H 0.3591 0.6855 0.6062 0.028 Uiso 1 1 calc R . .
C18 C 0.4727(2) 0.6835(2) 0.65606(18) 0.0267(7) Uani 1 1 d . . .
H18 H 0.4998 0.7240 0.6351 0.032 Uiso 1 1 calc R . .
C19 C 0.5168(2) 0.6477(2) 0.70376(18) 0.0241(6) Uani 1 1 d . . .
H19 H 0.5736 0.6636 0.7158 0.029 Uiso 1 1 calc R . .
C20 C 0.47629(19) 0.58855(18) 0.73325(16) 0.0185(5) Uani 1 1 d . . .
H20 H 0.5057 0.5631 0.7656 0.022 Uiso 1 1 calc R . .
C21 C 0.01906(19) 0.3430(2) 0.67503(18) 0.0241(6) Uani 1 1 d . . .
H21 H 0.0091 0.3065 0.6303 0.029 Uiso 1 1 calc R . .
C22 C -0.0321(2) 0.3361(3) 0.7286(2) 0.0319(8) Uani 1 1 d . . .
H22 H -0.0778 0.2965 0.7205 0.038 Uiso 1 1 calc R . .
C23 C -0.0161(2) 0.3878(3) 0.79478(19) 0.0319(8) Uani 1 1 d . . .
H23 H -0.0503 0.3832 0.8327 0.038 Uiso 1 1 calc R . .
C24 C 0.0495(2) 0.4456(2) 0.80477(18) 0.0252(6) Uani 1 1 d . . .
H24 H 0.0612 0.4812 0.8498 0.030 Uiso 1 1 calc R . .
C25 C 0.09855(18) 0.45159(19) 0.74846(16) 0.0184(5) Uani 1 1 d . . .
C26 C 0.18478(19) 0.57502(19) 0.80012(16) 0.0191(5) Uani 1 1 d . . .
C27 C 0.1344(2) 0.6288(2) 0.8372(2) 0.0279(7) Uani 1 1 d . . .
H27 H 0.0764 0.6173 0.8341 0.033 Uiso 1 1 calc R . .
C28 C 0.1720(2) 0.6998(2) 0.8790(2) 0.0308(7) Uani 1 1 d . . .
H28 H 0.1395 0.7378 0.9053 0.037 Uiso 1 1 calc R . .
C29 C 0.2570(2) 0.7161(2) 0.8828(2) 0.0288(7) Uani 1 1 d . . .
H29 H 0.2826 0.7648 0.9115 0.035 Uiso 1 1 calc R . .
C30 C 0.3035(2) 0.66007(19) 0.84399(17) 0.0224(6) Uani 1 1 d . . .
H30 H 0.3615 0.6703 0.8461 0.027 Uiso 1 1 calc R . .
C31 C 0.19438(19) 0.22825(19) 0.57135(17) 0.0199(6) Uani 1 1 d . . .
H31 H 0.1773 0.2343 0.5246 0.024 Uiso 1 1 calc R . .
C32 C 0.2063(2) 0.15222(19) 0.58238(18) 0.0236(6) Uani 1 1 d . . .
H32 H 0.1956 0.1063 0.5445 0.028 Uiso 1 1 calc R . .
C33 C 0.2346(2) 0.14301(19) 0.65026(18) 0.0234(6) Uani 1 1 d . . .
H33 H 0.2440 0.0909 0.6592 0.028 Uiso 1 1 calc R . .
C34 C 0.24853(19) 0.21121(18) 0.70419(16) 0.0188(5) Uani 1 1 d . . .
H34 H 0.2688 0.2063 0.7505 0.023 Uiso 1 1 calc R . .
C35 C 0.23291(17) 0.28719(17) 0.69063(15) 0.0151(5) Uani 1 1 d . . .
C36 C 0.24975(17) 0.36814(18) 0.81232(15) 0.0163(5) Uani 1 1 d . . .
C37 C 0.2258(2) 0.3183(2) 0.85907(17) 0.0222(6) Uani 1 1 d . . .
H37 H 0.2030 0.2640 0.8420 0.027 Uiso 1 1 calc R . .
C38 C 0.2367(2) 0.3515(2) 0.93190(18) 0.0255(7) Uani 1 1 d . . .
H38 H 0.2212 0.3194 0.9655 0.031 Uiso 1 1 calc R . .
C39 C 0.2699(2) 0.4309(2) 0.95598(17) 0.0248(6) Uani 1 1 d . . .
H39 H 0.2776 0.4532 1.0057 0.030 Uiso 1 1 calc R . .
C40 C 0.29154(19) 0.4769(2) 0.90685(16) 0.0207(6) Uani 1 1 d . . .
H40 H 0.3141 0.5315 0.9227 0.025 Uiso 1 1 calc R . .
C41 C 0.1059(2) 0.0557(2) 0.06454(18) 0.0244(6) Uani 1 1 d . . .
H41 H 0.0637 0.0144 0.0448 0.029 Uiso 1 1 calc R C .
C42 C 0.0976(2) 0.1335(2) 0.0553(2) 0.0298(7) Uani 1 1 d . C .
H42 H 0.0512 0.1455 0.0286 0.036 Uiso 1 1 calc R . .
C43 C 0.1583(2) 0.1943(2) 0.0859(2) 0.0275(7) Uani 1 1 d . . .
H43 H 0.1536 0.2486 0.0804 0.033 Uiso 1 1 calc R C .
C44 C 0.2252(2) 0.17561(19) 0.12430(17) 0.0209(6) Uani 1 1 d . C .
H44 H 0.2661 0.2170 0.1469 0.025 Uiso 1 1 calc R . .
C45 C 0.23219(18) 0.09460(18) 0.12953(15) 0.0170(5) Uani 1 1 d . C .
C46 C 0.37341(18) 0.10555(17) 0.17840(15) 0.0163(5) Uani 1 1 d . C .
C47 C 0.41639(19) 0.16037(18) 0.14474(16) 0.0195(6) Uani 1 1 d . . .
H47 H 0.3907 0.1821 0.1079 0.023 Uiso 1 1 calc R C .
C48 C 0.4982(2) 0.18166(19) 0.16762(17) 0.0213(6) Uani 1 1 d . C .
H48 H 0.5295 0.2192 0.1463 0.026 Uiso 1 1 calc R . .
C49 C 0.53563(19) 0.14909(19) 0.22131(17) 0.0205(6) Uani 1 1 d . . .
H49 H 0.5919 0.1638 0.2364 0.025 Uiso 1 1 calc R C .
C50 C 0.48932(18) 0.09497(18) 0.25234(16) 0.0183(5) Uani 1 1 d . C .
H50 H 0.5139 0.0722 0.2890 0.022 Uiso 1 1 calc R . .
C51 C 0.2972(2) -0.07983(19) -0.01000(16) 0.0202(6) Uani 1 1 d . . .
H51 H 0.2467 -0.0759 -0.0354 0.024 Uiso 1 1 calc R C .
C52 C 0.3679(2) -0.08153(19) -0.04563(16) 0.0228(6) Uani 1 1 d . C .
H52 H 0.3660 -0.0808 -0.0952 0.027 Uiso 1 1 calc R . .
C53 C 0.4427(2) -0.08426(19) -0.00803(17) 0.0223(6) Uani 1 1 d . . .
H53 H 0.4922 -0.0860 -0.0318 0.027 Uiso 1 1 calc R C .
C54 C 0.44399(19) -0.08446(18) 0.06390(16) 0.0193(6) Uani 1 1 d . C .
H54 H 0.4946 -0.0840 0.0907 0.023 Uiso 1 1 calc R . .
C55 C 0.36988(18) -0.08534(17) 0.09698(15) 0.0159(5) Uani 1 1 d . C .
C56 C 0.42245(18) -0.10434(17) 0.21272(15) 0.0156(5) Uani 1 1 d . C .
C57 C 0.48619(19) -0.15428(18) 0.20042(17) 0.0197(6) Uani 1 1 d . . .
H57 H 0.4958 -0.1817 0.1537 0.024 Uiso 1 1 calc R C .
C58 C 0.5349(2) -0.1620(2) 0.25960(18) 0.0228(6) Uani 1 1 d . C .
H58 H 0.5796 -0.1950 0.2533 0.027 Uiso 1 1 calc R . .
C59 C 0.5199(2) -0.1226(2) 0.32815(18) 0.0237(6) Uani 1 1 d . . .
H59 H 0.5541 -0.1279 0.3683 0.028 Uiso 1 1 calc R C .
C60 C 0.45414(19) -0.07564(19) 0.33639(16) 0.0194(6) Uani 1 1 d . C .
H60 H 0.4423 -0.0490 0.3828 0.023 Uiso 1 1 calc R . .
C61 C 0.20578(19) -0.26901(19) 0.09976(17) 0.0206(6) Uani 1 1 d . . .
H61 H 0.1921 -0.2697 0.0508 0.025 Uiso 1 1 calc R C .
C62 C 0.2183(2) -0.3414(2) 0.12013(18) 0.0234(6) Uani 1 1 d . C .
H62 H 0.2117 -0.3911 0.0862 0.028 Uiso 1 1 calc R . .
C63 C 0.2408(2) -0.34001(19) 0.19174(18) 0.0221(6) Uani 1 1 d . . .
H63 H 0.2504 -0.3889 0.2071 0.026 Uiso 1 1 calc R C .
C64 C 0.24911(18) -0.26706(18) 0.23999(17) 0.0185(5) Uani 1 1 d . C .
H64 H 0.2653 -0.2651 0.2887 0.022 Uiso 1 1 calc R . .
C65 C 0.23329(17) -0.19580(18) 0.21625(15) 0.0157(5) Uani 1 1 d . C .
C66 C 0.23902(18) -0.10330(18) 0.33199(16) 0.0163(5) Uani 1 1 d . C .
C67 C 0.20520(19) -0.14679(19) 0.37998(16) 0.0189(5) Uani 1 1 d . . .
H67 H 0.1755 -0.1984 0.3642 0.023 Uiso 1 1 calc R C .
C68 C 0.2170(2) -0.1112(2) 0.45193(17) 0.0215(6) Uani 1 1 d . C .
H68 H 0.1962 -0.1395 0.4865 0.026 Uiso 1 1 calc R . .
C69 C 0.2587(2) -0.0347(2) 0.47418(16) 0.0210(6) Uani 1 1 d . . .
H69 H 0.2684 -0.0115 0.5236 0.025 Uiso 1 1 calc R C .
C70 C 0.28580(19) 0.00666(19) 0.42311(16) 0.0187(5) Uani 1 1 d . C .
H70 H 0.3121 0.0600 0.4374 0.022 Uiso 1 1 calc R . .
C71 C 0.0206(2) -0.1231(3) 0.1773(2) 0.0335(8) Uani 1 1 d . . .
H71 H 0.0135 -0.1650 0.1358 0.040 Uiso 1 1 calc R C .
C72 C -0.0415(3) -0.1146(3) 0.2232(3) 0.0494(13) Uani 1 1 d . C .
H72 H -0.0912 -0.1489 0.2126 0.059 Uiso 1 1 calc R . .
C73 C -0.0307(2) -0.0556(3) 0.2850(2) 0.0448(11) Uani 1 1 d . . .
H73 H -0.0728 -0.0493 0.3175 0.054 Uiso 1 1 calc R C .
C74 C 0.0417(2) -0.0058(2) 0.29910(19) 0.0296(7) Uani 1 1 d . C .
H74 H 0.0506 0.0341 0.3419 0.036 Uiso 1 1 calc R . .
C75 C 0.10180(19) -0.01527(19) 0.24899(16) 0.0198(6) Uani 1 1 d . C .
C76 C 0.19499(18) 0.10377(18) 0.30060(16) 0.0176(5) Uani 1 1 d . C .
C77 C 0.1473(2) 0.1647(2) 0.33213(19) 0.0242(6) Uani 1 1 d . . .
H77 H 0.0890 0.1585 0.3257 0.029 Uiso 1 1 calc R C .
C78 C 0.1883(2) 0.2342(2) 0.3729(2) 0.0301(7) Uani 1 1 d . C .
H78 H 0.1577 0.2768 0.3950 0.036 Uiso 1 1 calc R . .
C79 C 0.2741(2) 0.2431(2) 0.3823(2) 0.0288(7) Uani 1 1 d . . .
H79 H 0.3019 0.2906 0.4113 0.035 Uiso 1 1 calc R C .
C80 C 0.3173(2) 0.18110(19) 0.34823(17) 0.0208(6) Uani 1 1 d . C .
H80 H 0.3756 0.1864 0.3531 0.025 Uiso 1 1 calc R . .

loop_
_atom_site_aniso_label
_atom_site_aniso_U_11
_atom_site_aniso_U_22
_atom_site_aniso_U_33
_atom_site_aniso_U_23
_atom_site_aniso_U_13
_atom_site_aniso_U_12
W1 0.01451(5) 0.01503(5) 0.01342(5) 0.00269(4) -0.00154(4) 0.00245(4)
W2 0.01257(5) 0.01230(5) 0.01165(5) 0.00250(4) -0.00063(4) 0.00124(4)
W3 0.01767(5) 0.01643(5) 0.01296(5) 0.00274(4) -0.00001(4) 0.00053(4)
W4 0.01448(5) 0.01295(5) 0.01066(5) 0.00305(4) 0.00157(4) 0.00007(4)
I1 0.04837(16) 0.02472(11) 0.02211(11) 0.00664(9) -0.00780(12) -0.00010(12)
I1A 0.04837(16) 0.02472(11) 0.02211(11) 0.00664(9) -0.00780(12) -0.00010(12)
I1F 0.0201(10) 0.0215(10) 0.0195(10) 0.0035(8) -0.0048(8) 0.0023(8)
I2 0.02736(12) 0.02360(11) 0.02182(11) 0.00980(8) -0.00056(8) 0.00324(8)
I2F 0.0252(11) 0.0232(11) 0.0175(10) 0.0031(9) -0.0036(8) -0.0019(9)
I3 0.0291(4) 0.0335(2) 0.02663(17) 0.00060(15) 0.0002(3) 0.0141(3)
I3B 0.0291(11) 0.0335(4) 0.0266(2) 0.00060(17) 0.00019(15) 0.0141(3)
I4 0.0448(2) 0.02941(13) 0.03614(15) 0.01717(12) -0.0015(2) 0.00551(18)
I4A 0.0448(2) 0.02941(13) 0.03614(15) 0.01717(12) -0.0015(2) 0.00551(18)
I4B 0.0448(2) 0.02941(13) 0.03614(15) 0.01717(12) -0.0015(2) 0.00551(18)
I5 0.03068(11) 0.04502(13) 0.01844(9) 0.01305(9) 0.00486(8) 0.01800(10)
I6B 0.009(2) 0.0775(3) 0.0253(3) 0.0210(2) -0.0009(12) -0.0058(13)
I6A 0.009(2) 0.0775(3) 0.0253(3) 0.0210(2) -0.0009(12) -0.0058(13)
I6 0.009(2) 0.0775(3) 0.0253(3) 0.0210(2) -0.0009(12) -0.0058(13)
I7 0.02203(18) 0.04168(14) 0.03140(15) 0.01254(12) 0.00116(14) 0.00167(16)
I7A 0.02203(18) 0.04168(14) 0.03140(15) 0.01254(12) 0.00116(14) 0.00167(16)
I8 0.02647(17) 0.02485(10) 0.02051(12) 0.00605(9) -0.00349(12) -0.00072(14)
I8A 0.02647(17) 0.02485(10) 0.02051(12) 0.00605(9) -0.00349(12) -0.00072(14)
I9 0.03522(17) 0.03334(12) 0.01965(12) -0.00257(9) -0.00172(12) 0.00012(14)
I9A 0.03522(17) 0.03334(12) 0.01965(12) -0.00257(9) -0.00172(12) 0.00012(14)
I10 0.01939(12) 0.02029(12) 0.01904(12) 0.00706(10) 0.00111(9) 0.00192(9)
I11 0.02335(12) 0.02055(13) 0.03537(15) 0.01229(10) 0.00141(10) 0.00303(9)
I11B 0.02335(12) 0.02055(13) 0.03537(15) 0.01229(10) 0.00141(10) 0.00303(9)
I12 0.02720(14) 0.02432(13) 0.01746(12) 0.00330(10) 0.00360(10) 0.00403(11)
I13 0.03149(13) 0.02254(12) 0.03170(14) 0.00408(10) -0.00075(10) 0.00322(9)
I13B 0.03149(13) 0.02254(12) 0.03170(14) 0.00408(10) -0.00075(10) 0.00322(9)
Cl3A 0.0606(18) 0.111(2) 0.076(3) 0.038(2) -0.0272(13) 0.0033(15)
Cl1S 0.0389(6) 0.0993(12) 0.0535(7) -0.0142(7) -0.0024(5) 0.0185(7)
Cl2S 0.0932(13) 0.0973(14) 0.0750(11) 0.0147(10) 0.0109(10) -0.0055(11)
Cl2A 0.0298(11) 0.185(2) 0.0421(13) 0.0151(17) 0.0002(8) -0.0018(13)
Cl3S 0.0606(18) 0.111(2) 0.076(3) 0.038(2) -0.0272(13) 0.0033(15)
Cl4S 0.0298(11) 0.185(2) 0.0421(13) 0.0151(17) 0.0002(8) -0.0018(13)
O1 0.0201(10) 0.0215(10) 0.0195(10) 0.0035(8) -0.0048(8) 0.0023(8)
O2 0.0252(11) 0.0232(11) 0.0175(10) 0.0031(9) -0.0036(8) -0.0019(9)
N1 0.0200(12) 0.0140(11) 0.0144(11) 0.0022(9) 0.0001(9) 0.0025(9)
N2 0.0148(11) 0.0148(11) 0.0145(11) 0.0028(9) 0.0003(8) 0.0024(8)
N3 0.0150(11) 0.0160(11) 0.0161(11) 0.0042(9) -0.0012(9) 0.0012(9)
N4 0.0220(12) 0.0192(12) 0.0196(12) 0.0044(10) -0.0034(10) 0.0053(10)
N5 0.0203(12) 0.0142(11) 0.0155(11) 0.0043(9) -0.0020(9) 0.0020(9)
N6 0.0182(11) 0.0143(11) 0.0144(11) 0.0020(9) 0.0005(9) -0.0007(9)
N7 0.0139(11) 0.0210(12) 0.0181(12) 0.0030(10) -0.0016(9) 0.0024(9)
N8 0.0141(11) 0.0196(12) 0.0174(11) 0.0023(9) -0.0003(9) 0.0028(9)
N9 0.0180(11) 0.0160(11) 0.0169(11) 0.0019(9) 0.0005(9) 0.0024(9)
N10 0.0143(10) 0.0155(11) 0.0154(11) 0.0028(9) -0.0003(8) 0.0019(8)
N11 0.0151(11) 0.0154(11) 0.0140(11) 0.0052(9) 0.0002(8) 0.0006(8)
N12 0.0153(11) 0.0187(11) 0.0141(11) 0.0037(9) -0.0002(8) 0.0016(9)
N13 0.0188(12) 0.0206(12) 0.0164(11) 0.0057(10) 0.0012(9) 0.0035(9)
N14 0.0180(11) 0.0159(11) 0.0156(11) 0.0062(9) 0.0022(9) 0.0006(9)
N15 0.0178(11) 0.0145(11) 0.0137(10) 0.0026(9) 0.0028(9) 0.0001(9)
N16 0.0228(12) 0.0141(11) 0.0117(10) 0.0016(9) 0.0008(9) 0.0016(9)
N17 0.0170(11) 0.0158(11) 0.0115(10) 0.0031(9) 0.0024(8) 0.0013(9)
N18 0.0180(11) 0.0158(11) 0.0142(11) 0.0033(9) 0.0015(9) 0.0011(9)
N19 0.0183(11) 0.0156(11) 0.0157(11) 0.0023(9) 0.0016(9) 0.0005(9)
N20 0.0198(11) 0.0149(11) 0.0137(11) 0.0044(9) 0.0016(9) -0.0010(9)
N21 0.0182(11) 0.0182(11) 0.0122(10) 0.0035(9) 0.0037(9) 0.0013(9)
N22 0.0177(12) 0.0255(13) 0.0184(12) 0.0038(10) 0.0011(9) -0.0019(10)
N23 0.0175(11) 0.0170(11) 0.0142(11) 0.0024(9) 0.0014(9) 0.0002(9)
N24 0.0185(11) 0.0155(11) 0.0158(11) 0.0044(9) 0.0036(9) 0.0009(9)
C1 0.0262(15) 0.0165(13) 0.0154(13) 0.0040(11) -0.0009(11) 0.0022(11)
C1S 0.041(3) 0.098(5) 0.115(6) -0.037(5) -0.017(3) -0.008(3)
C2SA 0.040(3) 0.094(6) 0.041(3) 0.034(3) 0.001(2) -0.008(3)
C2 0.0344(17) 0.0203(14) 0.0162(13) 0.0065(11) 0.0030(12) 0.0003(12)
C2S 0.040(3) 0.094(6) 0.041(3) 0.034(3) 0.001(2) -0.008(3)
C3 0.0281(16) 0.0228(15) 0.0200(14) 0.0041(12) 0.0076(12) -0.0023(12)
C4 0.0215(14) 0.0205(14) 0.0189(14) 0.0029(11) 0.0035(11) -0.0006(11)
C5 0.0183(13) 0.0134(12) 0.0138(12) 0.0012(10) 0.0015(10) 0.0010(10)
C6 0.0164(12) 0.0144(12) 0.0175(13) 0.0038(10) 0.0008(10) 0.0016(10)
C7 0.0196(14) 0.0237(15) 0.0239(15) 0.0055(12) 0.0039(11) 0.0071(11)
C8 0.0191(14) 0.0286(16) 0.0299(17) 0.0076(13) 0.0022(12) 0.0094(12)
C9 0.0203(14) 0.0275(16) 0.0274(16) 0.0088(13) -0.0041(12) 0.0047(12)
C10 0.0182(13) 0.0192(13) 0.0192(13) 0.0067(11) -0.0038(11) -0.0001(10)
C11 0.0245(16) 0.0265(16) 0.0289(17) 0.0049(13) -0.0088(13) 0.0057(13)
C12 0.0335(19) 0.0263(17) 0.040(2) 0.0070(15) -0.0130(16) 0.0096(14)
C13 0.040(2) 0.0188(15) 0.042(2) 0.0062(15) -0.0134(17) 0.0091(14)
C14 0.0309(17) 0.0182(14) 0.0294(17) 0.0050(13) -0.0070(13) 0.0044(12)
C15 0.0251(15) 0.0169(13) 0.0181(13) 0.0054(11) -0.0017(11) 0.0047(11)
C16 0.0221(14) 0.0158(12) 0.0141(12) 0.0025(10) 0.0018(10) 0.0021(10)
C17 0.0314(16) 0.0192(14) 0.0198(14) 0.0073(12) 0.0033(12) 0.0018(12)
C18 0.0353(18) 0.0212(15) 0.0240(16) 0.0063(12) 0.0092(13) -0.0041(13)
C19 0.0230(15) 0.0250(15) 0.0228(15) 0.0016(12) 0.0067(12) -0.0034(12)
C20 0.0204(14) 0.0193(13) 0.0142(12) 0.0001(10) 0.0015(10) -0.0008(11)
C21 0.0173(14) 0.0301(17) 0.0219(15) 0.0002(13) -0.0004(11) -0.0035(12)
C22 0.0211(15) 0.042(2) 0.0280(17) 0.0013(15) 0.0027(13) -0.0110(14)
C23 0.0217(16) 0.048(2) 0.0226(16) 0.0022(15) 0.0053(12) -0.0046(15)
C24 0.0184(14) 0.0354(18) 0.0193(14) 0.0001(13) 0.0022(11) -0.0001(12)
C25 0.0137(12) 0.0229(14) 0.0178(13) 0.0018(11) -0.0011(10) 0.0037(10)
C26 0.0188(13) 0.0193(14) 0.0180(13) 0.0013(11) -0.0009(10) 0.0027(11)
C27 0.0225(15) 0.0255(16) 0.0334(18) -0.0022(14) 0.0046(13) 0.0065(12)
C28 0.0345(19) 0.0251(17) 0.0303(18) -0.0040(14) 0.0040(14) 0.0095(14)
C29 0.0359(19) 0.0193(15) 0.0273(17) -0.0054(13) 0.0014(14) 0.0045(13)
C30 0.0260(15) 0.0175(14) 0.0218(14) 0.0001(11) -0.0006(12) 0.0010(11)
C31 0.0202(14) 0.0210(14) 0.0174(13) 0.0011(11) -0.0005(11) 0.0028(11)
C32 0.0275(16) 0.0166(14) 0.0243(15) -0.0017(12) -0.0012(12) 0.0034(12)
C33 0.0263(15) 0.0171(14) 0.0271(16) 0.0056(12) -0.0019(12) 0.0035(11)
C34 0.0208(14) 0.0179(13) 0.0191(13) 0.0069(11) -0.0009(11) 0.0031(11)
C35 0.0138(12) 0.0166(12) 0.0151(12) 0.0039(10) -0.0007(9) 0.0014(10)
C36 0.0145(12) 0.0197(13) 0.0151(12) 0.0046(10) 0.0011(10) 0.0016(10)
C37 0.0258(15) 0.0224(15) 0.0197(14) 0.0082(12) 0.0017(11) -0.0002(12)
C38 0.0302(17) 0.0307(17) 0.0188(14) 0.0116(13) 0.0052(12) 0.0043(13)
C39 0.0288(16) 0.0314(17) 0.0148(13) 0.0054(12) -0.0007(12) 0.0060(13)
C40 0.0221(14) 0.0215(14) 0.0171(13) 0.0009(11) -0.0022(11) 0.0032(11)
C41 0.0212(14) 0.0285(16) 0.0239(15) 0.0065(13) -0.0013(12) 0.0034(12)
C42 0.0271(17) 0.0333(18) 0.0323(18) 0.0128(15) -0.0013(14) 0.0103(14)
C43 0.0298(17) 0.0246(16) 0.0319(17) 0.0118(14) 0.0042(14) 0.0100(13)
C44 0.0245(15) 0.0188(14) 0.0218(14) 0.0071(11) 0.0056(11) 0.0055(11)
C45 0.0196(13) 0.0178(13) 0.0149(12) 0.0050(10) 0.0038(10) 0.0039(10)
C46 0.0204(13) 0.0156(12) 0.0132(12) 0.0020(10) 0.0051(10) 0.0030(10)
C47 0.0238(14) 0.0180(13) 0.0171(13) 0.0039(11) 0.0052(11) 0.0011(11)
C48 0.0231(14) 0.0186(14) 0.0224(14) 0.0042(11) 0.0072(11) -0.0016(11)
C49 0.0191(13) 0.0199(14) 0.0214(14) 0.0019(11) 0.0047(11) -0.0013(11)
C50 0.0187(13) 0.0185(13) 0.0171(13) 0.0021(11) 0.0012(10) 0.0019(10)
C51 0.0305(16) 0.0186(13) 0.0128(12) 0.0050(11) 0.0012(11) 0.0051(12)
C52 0.0368(18) 0.0189(14) 0.0137(13) 0.0045(11) 0.0049(12) 0.0030(12)
C53 0.0293(16) 0.0197(14) 0.0188(14) 0.0046(11) 0.0090(12) 0.0005(12)
C54 0.0223(14) 0.0170(13) 0.0194(14) 0.0043(11) 0.0054(11) 0.0015(11)
C55 0.0218(13) 0.0132(12) 0.0134(12) 0.0031(10) 0.0039(10) 0.0023(10)
C56 0.0177(13) 0.0143(12) 0.0149(12) 0.0038(10) 0.0022(10) -0.0015(10)
C57 0.0223(14) 0.0171(13) 0.0205(14) 0.0043(11) 0.0036(11) 0.0031(11)
C58 0.0202(14) 0.0243(15) 0.0267(16) 0.0091(13) 0.0043(12) 0.0076(12)
C59 0.0233(15) 0.0286(16) 0.0216(15) 0.0105(13) -0.0016(12) 0.0047(12)
C60 0.0207(14) 0.0215(14) 0.0165(13) 0.0056(11) 0.0005(11) 0.0001(11)
C61 0.0200(14) 0.0218(14) 0.0189(14) 0.0016(11) 0.0026(11) -0.0004(11)
C62 0.0233(15) 0.0184(14) 0.0259(16) -0.0013(12) 0.0025(12) 0.0002(11)
C63 0.0221(14) 0.0174(14) 0.0278(16) 0.0060(12) 0.0047(12) 0.0025(11)
C64 0.0176(13) 0.0171(13) 0.0220(14) 0.0066(11) 0.0035(11) 0.0015(10)
C65 0.0144(12) 0.0167(13) 0.0162(12) 0.0039(10) 0.0023(10) 0.0000(10)
C66 0.0166(12) 0.0170(13) 0.0162(13) 0.0052(10) 0.0022(10) 0.0021(10)
C67 0.0203(13) 0.0197(13) 0.0186(13) 0.0077(11) 0.0038(11) 0.0018(11)
C68 0.0241(15) 0.0261(15) 0.0181(14) 0.0096(12) 0.0080(11) 0.0079(12)
C69 0.0274(15) 0.0238(15) 0.0133(12) 0.0042(11) 0.0044(11) 0.0083(12)
C70 0.0222(14) 0.0193(13) 0.0146(13) 0.0023(11) 0.0015(10) 0.0039(11)
C71 0.0259(17) 0.040(2) 0.0276(17) -0.0045(15) 0.0039(14) -0.0129(15)
C72 0.029(2) 0.064(3) 0.042(2) -0.011(2) 0.0102(17) -0.025(2)
C73 0.0258(18) 0.064(3) 0.036(2) -0.008(2) 0.0135(16) -0.0160(18)
C74 0.0244(16) 0.0368(19) 0.0239(16) -0.0010(14) 0.0070(13) -0.0070(14)
C75 0.0181(13) 0.0236(14) 0.0173(13) 0.0038(11) 0.0015(10) -0.0004(11)
C76 0.0185(13) 0.0195(13) 0.0155(12) 0.0045(11) 0.0029(10) 0.0030(10)
C77 0.0218(15) 0.0236(15) 0.0277(16) 0.0033(13) 0.0059(12) 0.0066(12)
C78 0.0336(18) 0.0223(16) 0.0347(19) 0.0020(14) 0.0093(15) 0.0094(14)
C79 0.0335(18) 0.0166(14) 0.0330(18) -0.0034(13) 0.0060(14) -0.0005(13)
C80 0.0224(14) 0.0180(13) 0.0201(14) 0.0002(11) 0.0023(11) -0.0010(11)

loop_
_atom_type_symbol
_atom_type_description
_atom_type_scat_dispersion_real
_atom_type_scat_dispersion_imag
_atom_type_scat_source
C C 0.0033 0.0016 'International Tables Vol C Tables 4.2.6.8 and 6.1.1.4'
H H 0.0000 0.0000 'International Tables Vol C Tables 4.2.6.8 and 6.1.1.4'
N N 0.0061 0.0033 'International Tables Vol C Tables 4.2.6.8 and 6.1.1.4'
O O 0.0106 0.0060 'International Tables Vol C Tables 4.2.6.8 and 6.1.1.4'
I I -0.4742 1.8119 'International Tables Vol C Tables 4.2.6.8 and 6.1.1.4'
W W -0.8490 6.8722 'International Tables Vol C Tables 4.2.6.8 and 6.1.1.4'
Cl Cl 0.1484 0.1585 'International Tables Vol C Tables 4.2.6.8 and 6.1.1.4'

loop_
_geom_angle_atom_site_label_1
_geom_angle_atom_site_label_2
_geom_angle_atom_site_label_3
_geom_angle
_geom_angle_site_symmetry_1
_geom_angle_site_symmetry_3
O1 W1 N4 94.86(11) . .
O1 W1 N7 96.39(11) . .
N4 W1 N7 92.37(10) . .
O1 W1 N1 93.35(10) . .
N4 W1 N1 88.19(10) . .
N7 W1 N1 170.16(10) . .
O1 W1 N10 94.26(10) . .
N4 W1 N10 170.81(10) . .
N7 W1 N10 85.55(10) . .
N1 W1 N10 92.34(9) . .
O1 W1 I1F 12.3(2) . .
N4 W1 I1F 84.2(2) . .
N7 W1 I1F 90.6(3) . .
N1 W1 I1F 99.2(3) . .
N10 W1 I1F 104.7(2) . .
O1 W1 W2 176.52(8) . .
N4 W1 W2 86.98(7) . .
N7 W1 W2 86.47(7) . .
N1 W1 W2 83.75(7) . .
N10 W1 W2 83.97(7) . .
I1F W1 W2 170.6(2) . .
N11 W2 N5 134.82(9) . .
N11 W2 N8 80.29(9) . .
N5 W2 N8 80.32(10) . .
N11 W2 N2 81.54(9) . .
N5 W2 N2 82.47(9) . .
N8 W2 N2 132.76(9) . .
N11 W2 N12 59.90(9) . .
N5 W2 N12 150.57(9) . .
N8 W2 N12 78.04(9) . .
N2 W2 N12 126.95(9) . .
N11 W2 N3 78.66(9) . .
N5 W2 N3 126.53(9) . .
N8 W2 N3 153.13(9) . .
N2 W2 N3 59.66(9) . .
N12 W2 N3 77.03(9) . .
N11 W2 N9 125.38(9) . .
N5 W2 N9 76.18(9) . .
N8 W2 N9 59.58(9) . .
N2 W2 N9 152.98(9) . .
N12 W2 N9 75.74(9) . .
N3 W2 N9 122.46(9) . .
N11 W2 N6 152.28(9) . .
N5 W2 N6 59.61(9) . .
N8 W2 N6 127.37(9) . .
N2 W2 N6 77.33(9) . .
N12 W2 N6 121.62(9) . .
N3 W2 N6 75.27(9) . .
N9 W2 N6 77.65(9) . .
N11 W2 W1 69.08(6) . .
N5 W2 W1 65.75(7) . .
N8 W2 W1 65.17(7) . .
N2 W2 W1 67.63(6) . .
N12 W2 W1 120.78(7) . .
N3 W2 W1 121.06(7) . .
N9 W2 W1 116.45(7) . .
N6 W2 W1 117.57(6) . .
O2 W3 N16 95.12(11) . .
O2 W3 N13 93.90(11) . .
N16 W3 N13 88.82(9) . .
O2 W3 N22 95.21(11) . .
N16 W3 N22 169.62(10) . .
N13 W3 N22 89.56(10) . .
O2 W3 N19 94.51(11) . .
N16 W3 N19 91.20(9) . .
N13 W3 N19 171.56(10) . .
N22 W3 N19 88.91(10) . .
O2 W3 I2F 10.4(3) . .
N16 W3 I2F 91.4(3) . .
N13 W3 I2F 84.1(3) . .
N22 W3 I2F 98.6(3) . .
N19 W3 I2F 104.4(3) . .
O2 W3 W4 179.53(9) . .
N16 W3 W4 84.48(7) . .
N13 W3 W4 86.35(7) . .
N22 W3 W4 85.19(7) . .
N19 W3 W4 85.24(7) . .
I2F W3 W4 169.7(3) . .
N17 W4 N20 81.44(9) . .
N17 W4 N23 134.23(9) . .
N20 W4 N23 80.41(9) . .
N17 W4 N14 82.73(9) . .
N20 W4 N14 133.62(9) . .
N23 W4 N14 80.21(9) . .
N17 W4 N24 153.11(9) . .
N20 W4 N24 125.44(9) . .
N23 W4 N24 59.68(9) . .
N14 W4 N24 77.41(9) . .
N17 W4 N21 125.65(9) . .
N20 W4 N21 59.79(9) . .
N23 W4 N21 78.20(9) . .
N14 W4 N21 151.60(9) . .
N24 W4 N21 75.83(9) . .
N17 W4 N18 59.67(9) . .
N20 W4 N18 79.00(9) . .
N23 W4 N18 152.45(9) . .
N14 W4 N18 127.34(9) . .
N24 W4 N18 120.76(9) . .
N21 W4 N18 75.69(9) . .
N17 W4 N15 77.44(9) . .
N20 W4 N15 153.33(9) . .
N23 W4 N15 126.17(9) . .
N14 W4 N15 59.35(9) . .
N24 W4 N15 76.89(9) . .
N21 W4 N15 122.24(9) . .
N18 W4 N15 76.36(9) . .
N17 W4 W3 66.98(7) . .
N20 W4 W3 67.18(7) . .
N23 W4 W3 67.26(7) . .
N14 W4 W3 66.49(7) . .
N24 W4 W3 119.42(7) . .
N21 W4 W3 120.15(7) . .
N18 W4 W3 119.81(6) . .
N15 W4 W3 117.61(6) . .
W1 I1F C12 168.8(5) . 2_566
I3 I2 I1A 177.46(3) . .
I4A I5 I6A 178.4(4) . .
I4A I5 I4B 16.1(4) . .
I6A I5 I4B 164.1(4) . .
I4A I5 I4 5.6(3) . .
I6A I5 I4 175.2(3) . .
I4B I5 I4 11.5(2) . .
I4A I5 I6B 175.9(3) . .
I6A I5 I6B 3.4(3) . .
I4B I5 I6B 167.4(2) . .
I4 I5 I6B 178.52(3) . .
I4A I5 I6 172.0(4) . .
I6A I5 I6 7.3(5) . .
I4B I5 I6 170.9(3) . .
I4 I5 I6 177.45(18) . .
I6B I5 I6 3.98(18) . .
I9 I8 I7 179.644(18) . .
I9A I8A I7A 179.15(18) . .
I11B I10 I11B 180.000(1) 2_556 .
I11B I10 I11 171.3(3) 2_556 .
I11B I10 I11 8.7(3) . .
I11B I10 I11 8.7(3) 2_556 2_556
I11B I10 I11 171.3(3) . 2_556
I11 I10 I11 180.0 . 2_556
I13B I12 I13B 180.0(3) 2_545 .
I13B I12 I13 170.68(15) 2_545 .
I13B I12 I13 9.32(15) . .
I13B I12 I13 9.32(15) 2_545 2_545
I13B I12 I13 170.68(15) . 2_545
I13 I12 I13 180.000(11) . 2_545
C2SA Cl3A Cl2A 48.5(7) . .
C2SA Cl2A Cl3A 48.7(7) . .
C1 N1 C5 119.0(3) . .
C1 N1 W1 122.4(2) . .
C5 N1 W1 118.59(19) . .
C5 N2 C6 125.0(2) . .
C5 N2 W2 131.42(19) . .
C6 N2 W2 97.49(18) . .
C10 N3 C6 121.4(3) . .
C10 N3 W2 141.2(2) . .
C6 N3 W2 97.16(18) . .
C15 N4 C11 118.6(3) . .
C15 N4 W1 116.8(2) . .
C11 N4 W1 124.6(2) . .
C16 N5 C15 123.9(3) . .
C16 N5 W2 98.03(18) . .
C15 N5 W2 134.1(2) . .
C20 N6 C16 120.9(3) . .
C20 N6 W2 142.6(2) . .
C16 N6 W2 96.39(18) . .
C25 N7 C21 119.1(3) . .
C25 N7 W1 116.3(2) . .
C21 N7 W1 124.4(2) . .
C26 N8 C25 124.5(3) . .
C26 N8 W2 97.69(18) . .
C25 N8 W2 131.6(2) . .
C30 N9 C26 121.5(3) . .
C30 N9 W2 141.7(2) . .
C26 N9 W2 96.86(19) . .
C31 N10 C35 118.5(3) . .
C31 N10 W1 121.2(2) . .
C35 N10 W1 119.99(19) . .
C35 N11 C36 125.8(2) . .
C35 N11 W2 134.03(19) . .
C36 N11 W2 97.89(18) . .
C40 N12 C36 121.6(3) . .
C40 N12 W2 140.9(2) . .
C36 N12 W2 97.40(18) . .
C45 N13 C41 118.8(3) . .
C45 N13 W3 117.9(2) . .
C41 N13 W3 123.3(2) . .
C46 N14 C45 124.4(2) . .
C46 N14 W4 98.03(18) . .
C45 N14 W4 134.0(2) . .
C50 N15 C46 121.1(3) . .
C50 N15 W4 142.2(2) . .
C46 N15 W4 96.64(18) . .
C51 N16 C55 118.4(3) . .
C51 N16 W3 123.4(2) . .
C55 N16 W3 118.27(19) . .
C55 N17 C56 123.9(2) . .
C55 N17 W4 131.96(19) . .
C56 N17 W4 98.25(17) . .
C60 N18 C56 121.1(3) . .
C60 N18 W4 142.2(2) . .
C56 N18 W4 96.61(18) . .
C61 N19 C65 118.5(3) . .
C61 N19 W3 123.5(2) . .
C65 N19 W3 118.00(19) . .
C65 N20 C66 124.9(2) . .
C65 N20 W4 133.41(19) . .
C66 N20 W4 97.62(18) . .
C70 N21 C66 121.0(3) . .
C70 N21 W4 141.8(2) . .
C66 N21 W4 97.21(18) . .
C75 N22 C71 118.5(3) . .
C75 N22 W3 118.8(2) . .
C71 N22 W3 122.7(2) . .
C75 N23 C76 125.0(3) . .
C75 N23 W4 133.1(2) . .
C76 N23 W4 97.51(18) . .
C80 N24 C76 121.5(3) . .
C80 N24 W4 140.9(2) . .
C76 N24 W4 97.51(19) . .
N1 C1 C2 122.7(3) . .
N1 C1 H1 118.7 . .
C2 C1 H1 118.7 . .
Cl2S C1S Cl1S 114.8(3) . .
Cl2S C1S H1SC 108.6 . .
Cl1S C1S H1SC 108.6 . .
Cl2S C1S H1SD 108.6 . .
Cl1S C1S H1SD 108.6 . .
H1SC C1S H1SD 107.5 . .
Cl2A C2SA Cl3A 82.9(12) . .
Cl2A C2SA H1SB 114.8 . .
Cl3A C2SA H1SB 114.8 . .
Cl2A C2SA H1SA 114.8 . .
Cl3A C2SA H1SA 114.8 . .
H1SB C2SA H1SA 111.9 . .
C1 C2 C3 118.3(3) . .
C1 C2 H2 120.8 . .
C3 C2 H2 120.8 . .
Cl4S C2S Cl3S 116.2(4) . .
Cl4S C2S H2SA 108.2 . .
Cl3S C2S H2SA 108.2 . .
Cl4S C2S H2SB 108.2 . .
Cl3S C2S H2SB 108.2 . .
H2SA C2S H2SB 107.4 . .
C4 C3 C2 119.9(3) . .
C4 C3 H3 120.0 . .
C2 C3 H3 120.0 . .
C3 C4 C5 119.4(3) . .
C3 C4 H4 120.3 . .
C5 C4 H4 120.3 . .
N1 C5 N2 113.3(2) . .
N1 C5 C4 120.6(3) . .
N2 C5 C4 126.0(3) . .
N3 C6 N2 105.6(2) . .
N3 C6 C7 121.2(3) . .
N2 C6 C7 133.2(3) . .
C8 C7 C6 117.2(3) . .
C8 C7 H7 121.4 . .
C6 C7 H7 121.4 . .
C7 C8 C9 121.2(3) . .
C7 C8 H8 119.4 . .
C9 C8 H8 119.4 . .
C10 C9 C8 118.7(3) . .
C10 C9 H9 120.7 . .
C8 C9 H9 120.7 . .
N3 C10 C9 120.3(3) . .
N3 C10 H10 119.9 . .
C9 C10 H10 119.9 . .
N4 C11 C12 122.2(3) . .
N4 C11 H11 118.9 . .
C12 C11 H11 118.9 . .
C11 C12 C13 119.0(3) . .
C11 C12 I1F 102.7(3) . 2_566
C13 C12 I1F 137.2(3) . 2_566
C11 C12 H12 120.5 . .
C13 C12 H12 120.5 . .
I1F C12 H12 20.1 2_566 .
C14 C13 C12 119.6(3) . .
C14 C13 H13 120.2 . .
C12 C13 H13 120.2 . .
C13 C14 C15 119.0(3) . .
C13 C14 H14 120.5 . .
C15 C14 H14 120.5 . .
N4 C15 N5 113.6(3) . .
N4 C15 C14 121.5(3) . .
N5 C15 C14 124.8(3) . .
N6 C16 N5 105.9(2) . .
N6 C16 C17 121.6(3) . .
N5 C16 C17 132.3(3) . .
C18 C17 C16 117.0(3) . .
C18 C17 H17 121.5 . .
C16 C17 H17 121.5 . .
C17 C18 C19 121.1(3) . .
C17 C18 H18 119.5 . .
C19 C18 H18 119.5 . .
C20 C19 C18 118.5(3) . .
C20 C19 H19 120.7 . .
C18 C19 H19 120.7 . .
N6 C20 C19 120.9(3) . .
N6 C20 H20 119.6 . .
C19 C20 H20 119.6 . .
N7 C21 C22 121.7(3) . .
N7 C21 H21 119.1 . .
C22 C21 H21 119.1 . .
C21 C22 C23 119.2(3) . .
C21 C22 H22 120.4 . .
C23 C22 H22 120.4 . .
C24 C23 C22 119.3(3) . .
C24 C23 H23 120.3 . .
C22 C23 H23 120.3 . .
C23 C24 C25 119.5(3) . .
C23 C24 H24 120.3 . .
C25 C24 H24 120.3 . .
N7 C25 N8 113.2(3) . .
N7 C25 C24 121.1(3) . .
N8 C25 C24 125.5(3) . .
N9 C26 N8 105.7(3) . .
N9 C26 C27 121.3(3) . .
N8 C26 C27 132.9(3) . .
C28 C27 C26 117.3(3) . .
C28 C27 H27 121.3 . .
C26 C27 H27 121.3 . .
C27 C28 C29 120.7(3) . .
C27 C28 H28 119.6 . .
C29 C28 H28 119.6 . .
C30 C29 C28 118.9(3) . .
C30 C29 H29 120.5 . .
C28 C29 H29 120.5 . .
N9 C30 C29 120.2(3) . .
N9 C30 H30 119.9 . .
C29 C30 H30 119.9 . .
N10 C31 C32 123.0(3) . .
N10 C31 H31 118.5 . .
C32 C31 H31 118.5 . .
C31 C32 C33 119.0(3) . .
C31 C32 H32 120.5 . .
C33 C32 H32 120.5 . .
C34 C33 C32 118.7(3) . .
C34 C33 H33 120.6 . .
C32 C33 H33 120.6 . .
C33 C34 C35 120.0(3) . .
C33 C34 H34 120.0 . .
C35 C34 H34 120.0 . .
N10 C35 N11 113.4(2) . .
N10 C35 C34 120.7(3) . .
N11 C35 C34 125.8(3) . .
N12 C36 N11 104.8(2) . .
N12 C36 C37 121.0(3) . .
N11 C36 C37 134.1(3) . .
C36 C37 C38 117.1(3) . .
C36 C37 H37 121.4 . .
C38 C37 H37 121.4 . .
C39 C38 C37 120.8(3) . .
C39 C38 H38 119.6 . .
C37 C38 H38 119.6 . .
C40 C39 C38 119.0(3) . .
C40 C39 H39 120.5 . .
C38 C39 H39 120.5 . .
N12 C40 C39 120.4(3) . .
N12 C40 H40 119.8 . .
C39 C40 H40 119.8 . .
N13 C41 C42 122.4(3) . .
N13 C41 H41 118.8 . .
C42 C41 H41 118.8 . .
C41 C42 C43 118.7(3) . .
C41 C42 H42 120.6 . .
C43 C42 H42 120.6 . .
C44 C43 C42 119.8(3) . .
C44 C43 H43 120.1 . .
C42 C43 H43 120.1 . .
C43 C44 C45 119.0(3) . .
C43 C44 H44 120.5 . .
C45 C44 H44 120.5 . .
N13 C45 N14 113.7(3) . .
N13 C45 C44 121.2(3) . .
N14 C45 C44 125.0(3) . .
N15 C46 N14 105.9(2) . .
N15 C46 C47 121.7(3) . .
N14 C46 C47 132.2(3) . .
C48 C47 C46 116.9(3) . .
C48 C47 H47 121.6 . .
C46 C47 H47 121.6 . .
C47 C48 C49 121.3(3) . .
C47 C48 H48 119.4 . .
C49 C48 H48 119.4 . .
C50 C49 C48 118.8(3) . .
C50 C49 H49 120.6 . .
C48 C49 H49 120.6 . .
N15 C50 C49 120.3(3) . .
N15 C50 H50 119.9 . .
C49 C50 H50 119.9 . .
N16 C51 C52 122.4(3) . .
N16 C51 H51 118.8 . .
C52 C51 H51 118.8 . .
C51 C52 C53 119.1(3) . .
C51 C52 H52 120.5 . .
C53 C52 H52 120.5 . .
C54 C53 C52 119.4(3) . .
C54 C53 H53 120.3 . .
C52 C53 H53 120.3 . .
C53 C54 C55 119.1(3) . .
C53 C54 H54 120.4 . .
C55 C54 H54 120.4 . .
N16 C55 N17 113.3(2) . .
N16 C55 C54 121.5(3) . .
N17 C55 C54 125.1(3) . .
N18 C56 N17 105.4(2) . .
N18 C56 C57 121.7(3) . .
N17 C56 C57 132.8(3) . .
C58 C57 C56 116.7(3) . .
C58 C57 H57 121.7 . .
C56 C57 H57 121.7 . .
C57 C58 C59 121.5(3) . .
C57 C58 H58 119.2 . .
C59 C58 H58 119.2 . .
C60 C59 C58 118.5(3) . .
C60 C59 H59 120.8 . .
C58 C59 H59 120.8 . .
N18 C60 C59 120.4(3) . .
N18 C60 H60 119.8 . .
C59 C60 H60 119.8 . .
N19 C61 C62 123.0(3) . .
N19 C61 H61 118.5 . .
C62 C61 H61 118.5 . .
C61 C62 C63 118.5(3) . .
C61 C62 H62 120.8 . .
C63 C62 H62 120.8 . .
C64 C63 C62 119.5(3) . .
C64 C63 H63 120.2 . .
C62 C63 H63 120.2 . .
C63 C64 C65 119.2(3) . .
C63 C64 H64 120.4 . .
C65 C64 H64 120.4 . .
N19 C65 N20 113.9(2) . .
N19 C65 C64 121.3(3) . .
N20 C65 C64 124.8(3) . .
N21 C66 N20 105.4(2) . .
N21 C66 C67 121.6(3) . .
N20 C66 C67 132.9(3) . .
C68 C67 C66 116.8(3) . .
C68 C67 H67 121.6 . .
C66 C67 H67 121.6 . .
C67 C68 C69 121.0(3) . .
C67 C68 H68 119.5 . .
C69 C68 H68 119.5 . .
C70 C69 C68 118.7(3) . .
C70 C69 H69 120.7 . .
C68 C69 H69 120.7 . .
N21 C70 C69 120.6(3) . .
N21 C70 H70 119.7 . .
C69 C70 H70 119.7 . .
N22 C71 C72 122.4(4) . .
N22 C71 H71 118.8 . .
C72 C71 H71 118.8 . .
C71 C72 C73 119.2(4) . .
C71 C72 H72 120.4 . .
C73 C72 H72 120.4 . .
C74 C73 C72 119.5(4) . .
C74 C73 H73 120.2 . .
C72 C73 H73 120.2 . .
C73 C74 C75 118.8(3) . .
C73 C74 H74 120.6 . .
C75 C74 H74 120.6 . .
N22 C75 N23 113.6(3) . .
N22 C75 C74 121.4(3) . .
N23 C75 C74 124.9(3) . .
N24 C76 N23 105.2(2) . .
N24 C76 C77 121.0(3) . .
N23 C76 C77 133.8(3) . .
C78 C77 C76 117.3(3) . .
C78 C77 H77 121.3 . .
C76 C77 H77 121.3 . .
C77 C78 C79 121.2(3) . .
C77 C78 H78 119.4 . .
C79 C78 H78 119.4 . .
C80 C79 C78 118.3(3) . .
C80 C79 H79 120.8 . .
C78 C79 H79 120.8 . .
N24 C80 C79 120.7(3) . .
N24 C80 H80 119.7 . .
C79 C80 H80 119.7 . .

loop_
_geom_bond_atom_site_label_1
_geom_bond_atom_site_label_2
_geom_bond_distance
_geom_bond_site_symmetry_2
W1 O1 1.697(2) .
W1 N4 2.129(3) .
W1 N7 2.133(3) .
W1 N1 2.142(3) .
W1 N10 2.145(2) .
W1 I1F 2.470(10) .
W1 W2 3.05863(17) .
W2 N11 2.150(2) .
W2 N5 2.162(2) .
W2 N8 2.168(2) .
W2 N2 2.169(2) .
W2 N12 2.186(2) .
W2 N3 2.193(2) .
W2 N9 2.199(3) .
W2 N6 2.211(2) .
W3 O2 1.695(2) .
W3 N16 2.139(3) .
W3 N13 2.139(3) .
W3 N22 2.141(3) .
W3 N19 2.144(2) .
W3 I2F 2.499(11) .
W3 W4 3.07420(17) .
W4 N17 2.153(2) .
W4 N20 2.159(2) .
W4 N23 2.168(3) .
W4 N14 2.170(2) .
W4 N24 2.184(2) .
W4 N21 2.193(2) .
W4 N18 2.205(2) .
W4 N15 2.213(2) .
I1A I2 2.9483(4) .
I1F C12 2.553(11) 2_566
I2 I3 2.9034(11) .
I4 I5 2.8955(5) .
I4A I5 2.615(13) .
I4B I5 2.864(12) .
I5 I6A 2.705(10) .
I5 I6B 2.9389(13) .
I5 I6 3.141(11) .
I7 I8 2.9479(4) .
I7A I8A 2.925(4) .
I8 I9 2.8757(4) .
I8A I9A 2.853(5) .
I10 I11B 2.824(15) 2_556
I10 I11B 2.824(15) .
I10 I11 2.9073(3) .
I10 I11 2.9073(3) 2_556
I12 I13B 2.831(8) 2_545
I12 I13B 2.831(8) .
I12 I13 2.9230(3) .
I12 I13 2.9230(3) 2_545
Cl3A C2SA 1.827(16) .
Cl3A Cl2A 2.41(3) .
Cl1S C1S 1.831(7) .
Cl2S C1S 1.632(8) .
Cl2A C2SA 1.821(17) .
Cl3S C2S 1.813(8) .
Cl4S C2S 1.770(8) .
N1 C1 1.358(4) .
N1 C5 1.362(4) .
N2 C5 1.371(4) .
N2 C6 1.374(4) .
N3 C10 1.339(4) .
N3 C6 1.350(4) .
N4 C15 1.351(4) .
N4 C11 1.362(4) .
N5 C16 1.371(4) .
N5 C15 1.376(4) .
N6 C20 1.336(4) .
N6 C16 1.352(4) .
N7 C25 1.355(4) .
N7 C21 1.358(4) .
N8 C26 1.371(4) .
N8 C25 1.376(4) .
N9 C30 1.330(4) .
N9 C26 1.352(4) .
N10 C31 1.357(4) .
N10 C35 1.363(4) .
N11 C35 1.367(4) .
N11 C36 1.384(4) .
N12 C40 1.336(4) .
N12 C36 1.348(4) .
N13 C45 1.351(4) .
N13 C41 1.363(4) .
N14 C46 1.369(4) .
N14 C45 1.375(4) .
N15 C50 1.343(4) .
N15 C46 1.351(4) .
N16 C51 1.358(4) .
N16 C55 1.362(4) .
N17 C55 1.371(4) .
N17 C56 1.375(4) .
N18 C60 1.340(4) .
N18 C56 1.351(4) .
N19 C61 1.352(4) .
N19 C65 1.361(4) .
N20 C65 1.372(4) .
N20 C66 1.381(4) .
N21 C70 1.337(4) .
N21 C66 1.346(4) .
N22 C75 1.355(4) .
N22 C71 1.356(4) .
N23 C75 1.373(4) .
N23 C76 1.375(4) .
N24 C80 1.334(4) .
N24 C76 1.351(4) .
C1 C2 1.375(5) .
C1 H1 0.9500 .
C1S H1SC 0.9900 .
C1S H1SD 0.9900 .
C2SA H1SB 0.9900 .
C2SA H1SA 0.9900 .
C2 C3 1.389(5) .
C2 H2 0.9500 .
C2S H2SA 0.9900 .
C2S H2SB 0.9900 .
C3 C4 1.382(4) .
C3 H3 0.9500 .
C4 C5 1.397(4) .
C4 H4 0.9500 .
C6 C7 1.395(4) .
C7 C8 1.385(5) .
C7 H7 0.9500 .
C8 C9 1.390(5) .
C8 H8 0.9500 .
C9 C10 1.386(4) .
C9 H9 0.9500 .
C10 H10 0.9500 .
C11 C12 1.376(5) .
C11 H11 0.9500 .
C12 C13 1.387(5) .
C12 I1F 2.553(11) 2_566
C12 H12 0.9500 .
C13 C14 1.379(5) .
C13 H13 0.9500 .
C14 C15 1.399(4) .
C14 H14 0.9500 .
C16 C17 1.392(4) .
C17 C18 1.388(5) .
C17 H17 0.9500 .
C18 C19 1.390(5) .
C18 H18 0.9500 .
C19 C20 1.384(4) .
C19 H19 0.9500 .
C20 H20 0.9500 .
C21 C22 1.373(5) .
C21 H21 0.9500 .
C22 C23 1.390(5) .
C22 H22 0.9500 .
C23 C24 1.373(5) .
C23 H23 0.9500 .
C24 C25 1.392(4) .
C24 H24 0.9500 .
C26 C27 1.388(4) .
C27 C28 1.384(5) .
C27 H27 0.9500 .
C28 C29 1.391(5) .
C28 H28 0.9500 .
C29 C30 1.384(5) .
C29 H29 0.9500 .
C30 H30 0.9500 .
C31 C32 1.367(4) .
C31 H31 0.9500 .
C32 C33 1.398(5) .
C32 H32 0.9500 .
C33 C34 1.383(4) .
C33 H33 0.9500 .
C34 C35 1.396(4) .
C34 H34 0.9500 .
C36 C37 1.393(4) .
C37 C38 1.394(5) .
C37 H37 0.9500 .
C38 C39 1.387(5) .
C38 H38 0.9500 .
C39 C40 1.375(5) .
C39 H39 0.9500 .
C40 H40 0.9500 .
C41 C42 1.374(5) .
C41 H41 0.9500 .
C42 C43 1.390(5) .
C42 H42 0.9500 .
C43 C44 1.378(5) .
C43 H43 0.9500 .
C44 C45 1.403(4) .
C44 H44 0.9500 .
C46 C47 1.395(4) .
C47 C48 1.385(4) .
C47 H47 0.9500 .
C48 C49 1.392(5) .
C48 H48 0.9500 .
C49 C50 1.384(4) .
C49 H49 0.9500 .
C50 H50 0.9500 .
C51 C52 1.373(5) .
C51 H51 0.9500 .
C52 C53 1.395(5) .
C52 H52 0.9500 .
C53 C54 1.377(4) .
C53 H53 0.9500 .
C54 C55 1.397(4) .
C54 H54 0.9500 .
C56 C57 1.391(4) .
C57 C58 1.384(4) .
C57 H57 0.9500 .
C58 C59 1.393(5) .
C58 H58 0.9500 .
C59 C60 1.382(4) .
C59 H59 0.9500 .
C60 H60 0.9500 .
C61 C62 1.379(5) .
C61 H61 0.9500 .
C62 C63 1.396(5) .
C62 H62 0.9500 .
C63 C64 1.380(4) .
C63 H63 0.9500 .
C64 C65 1.403(4) .
C64 H64 0.9500 .
C66 C67 1.394(4) .
C67 C68 1.388(4) .
C67 H67 0.9500 .
C68 C69 1.390(5) .
C68 H68 0.9500 .
C69 C70 1.380(4) .
C69 H69 0.9500 .
C70 H70 0.9500 .
C71 C72 1.374(5) .
C71 H71 0.9500 .
C72 C73 1.384(6) .
C72 H72 0.9500 .
C73 C74 1.381(5) .
C73 H73 0.9500 .
C74 C75 1.405(4) .
C74 H74 0.9500 .
C76 C77 1.400(4) .
C77 C78 1.379(5) .
C77 H77 0.9500 .
C78 C79 1.398(5) .
C78 H78 0.9500 .
C79 C80 1.383(5) .
C79 H79 0.9500 .
C80 H80 0.9500 .

loop_
_geom_torsion_atom_site_label_1
_geom_torsion_atom_site_label_2
_geom_torsion_atom_site_label_3
_geom_torsion_atom_site_label_4
_geom_torsion
_geom_torsion_site_symmetry_1
_geom_torsion_site_symmetry_4
O1 W1 W2 N11 -86.4(13) . .
N4 W1 W2 N11 151.58(10) . .
N7 W1 W2 N11 59.02(10) . .
N1 W1 W2 N11 -119.91(10) . .
N10 W1 W2 N11 -26.88(10) . .
I1F W1 W2 N11 131.2(15) . .
O1 W1 W2 N5 94.6(13) . .
N4 W1 W2 N5 -27.44(11) . .
N7 W1 W2 N5 -120.01(10) . .
N1 W1 W2 N5 61.06(10) . .
N10 W1 W2 N5 154.10(10) . .
I1F W1 W2 N5 -47.9(15) . .
O1 W1 W2 N8 -175.1(13) . .
N4 W1 W2 N8 62.85(11) . .
N7 W1 W2 N8 -29.71(10) . .
N1 W1 W2 N8 151.36(10) . .
N10 W1 W2 N8 -115.61(10) . .
I1F W1 W2 N8 42.4(15) . .
O1 W1 W2 N2 2.9(13) . .
N4 W1 W2 N2 -119.17(10) . .
N7 W1 W2 N2 148.27(10) . .
N1 W1 W2 N2 -30.66(9) . .
N10 W1 W2 N2 62.37(10) . .
I1F W1 W2 N2 -139.6(15) . .
O1 W1 W2 N12 -117.9(13) . .
N4 W1 W2 N12 120.08(11) . .
N7 W1 W2 N12 27.51(10) . .
N1 W1 W2 N12 -151.41(10) . .
N10 W1 W2 N12 -58.38(10) . .
I1F W1 W2 N12 99.7(15) . .
O1 W1 W2 N3 -24.8(13) . .
N4 W1 W2 N3 -146.84(11) . .
N7 W1 W2 N3 120.60(10) . .
N1 W1 W2 N3 -58.33(10) . .
N10 W1 W2 N3 34.70(10) . .
I1F W1 W2 N3 -167.2(15) . .
O1 W1 W2 N9 153.5(13) . .
N4 W1 W2 N9 31.44(11) . .
N7 W1 W2 N9 -61.13(10) . .
N1 W1 W2 N9 119.94(10) . .
N10 W1 W2 N9 -147.03(10) . .
I1F W1 W2 N9 11.0(15) . .
O1 W1 W2 N6 64.0(13) . .
N4 W1 W2 N6 -58.01(10) . .
N7 W1 W2 N6 -150.57(10) . .
N1 W1 W2 N6 30.50(10) . .
N10 W1 W2 N6 123.53(10) . .
I1F W1 W2 N6 -78.4(15) . .
O2 W3 W4 N17 3(11) . .
N16 W3 W4 N17 -29.33(9) . .
N13 W3 W4 N17 -118.50(10) . .
N22 W3 W4 N17 151.64(10) . .
N19 W3 W4 N17 62.33(10) . .
I2F W3 W4 N17 -96.3(15) . .
O2 W3 W4 N20 -87(11) . .
N16 W3 W4 N20 -119.53(10) . .
N13 W3 W4 N20 151.30(10) . .
N22 W3 W4 N20 61.44(11) . .
N19 W3 W4 N20 -27.86(10) . .
I2F W3 W4 N20 173.5(15) . .
O2 W3 W4 N23 -176(100) . .
N16 W3 W4 N23 151.60(10) . .
N13 W3 W4 N23 62.43(10) . .
N22 W3 W4 N23 -27.43(10) . .
N19 W3 W4 N23 -116.74(10) . .
I2F W3 W4 N23 84.6(15) . .
O2 W3 W4 N14 95(11) . .
N16 W3 W4 N14 62.67(10) . .
N13 W3 W4 N14 -26.50(10) . .
N22 W3 W4 N14 -116.36(10) . .
N19 W3 W4 N14 154.33(10) . .
I2F W3 W4 N14 -4.3(15) . .
O2 W3 W4 N24 154(11) . .
N16 W3 W4 N24 121.46(10) . .
N13 W3 W4 N24 32.29(10) . .
N22 W3 W4 N24 -57.57(10) . .
N19 W3 W4 N24 -146.87(10) . .
I2F W3 W4 N24 54.5(15) . .
O2 W3 W4 N21 -116(11) . .
N16 W3 W4 N21 -148.39(10) . .
N13 W3 W4 N21 122.44(10) . .
N22 W3 W4 N21 32.58(11) . .
N19 W3 W4 N21 -56.72(10) . .
I2F W3 W4 N21 144.7(15) . .
O2 W3 W4 N18 -26(11) . .
N16 W3 W4 N18 -58.20(10) . .
N13 W3 W4 N18 -147.37(10) . .
N22 W3 W4 N18 122.77(11) . .
N19 W3 W4 N18 33.47(10) . .
I2F W3 W4 N18 -125.1(15) . .
O2 W3 W4 N15 64(11) . .
N16 W3 W4 N15 31.40(10) . .
N13 W3 W4 N15 -57.77(10) . .
N22 W3 W4 N15 -147.63(10) . .
N19 W3 W4 N15 123.07(10) . .
I2F W3 W4 N15 -35.6(15) . .
O1 W1 I1F C12 173(4) . 2_566
N4 W1 I1F C12 -37(2) . 2_566
N7 W1 I1F C12 55(2) . 2_566
N1 W1 I1F C12 -124(2) . 2_566
N10 W1 I1F C12 141(2) . 2_566
W2 W1 I1F C12 -17(4) . 2_566
O1 W1 N1 C1 33.5(2) . .
N4 W1 N1 C1 -61.3(2) . .
N7 W1 N1 C1 -154.7(5) . .
N10 W1 N1 C1 127.9(2) . .
I1F W1 N1 C1 22.5(3) . .
W2 W1 N1 C1 -148.5(2) . .
O1 W1 N1 C5 -146.7(2) . .
N4 W1 N1 C5 118.5(2) . .
N7 W1 N1 C5 25.1(7) . .
N10 W1 N1 C5 -52.3(2) . .
I1F W1 N1 C5 -157.6(3) . .
W2 W1 N1 C5 31.4(2) . .
N11 W2 N2 C5 124.0(3) . .
N5 W2 N2 C5 -13.6(3) . .
N8 W2 N2 C5 55.7(3) . .
N12 W2 N2 C5 165.8(2) . .
N3 W2 N2 C5 -154.2(3) . .
N9 W2 N2 C5 -51.4(4) . .
N6 W2 N2 C5 -74.0(3) . .
W1 W2 N2 C5 53.2(2) . .
N11 W2 N2 C6 -83.48(17) . .
N5 W2 N2 C6 138.92(18) . .
N8 W2 N2 C6 -151.77(17) . .
N12 W2 N2 C6 -41.7(2) . .
N3 W2 N2 C6 -1.72(16) . .
N9 W2 N2 C6 101.1(2) . .
N6 W2 N2 C6 78.47(18) . .
W1 W2 N2 C6 -154.27(18) . .
N11 W2 N3 C10 -96.8(3) . .
N5 W2 N3 C10 125.0(3) . .
N8 W2 N3 C10 -57.7(4) . .
N2 W2 N3 C10 176.4(4) . .
N12 W2 N3 C10 -35.4(3) . .
N9 W2 N3 C10 28.1(4) . .
N6 W2 N3 C10 92.7(3) . .
W1 W2 N3 C10 -153.7(3) . .
N11 W2 N3 C6 88.51(18) . .
N5 W2 N3 C6 -49.7(2) . .
N8 W2 N3 C6 127.6(2) . .
N2 W2 N3 C6 1.75(16) . .
N12 W2 N3 C6 149.91(19) . .
N9 W2 N3 C6 -146.58(17) . .
N6 W2 N3 C6 -82.00(18) . .
W1 W2 N3 C6 31.59(19) . .
O1 W1 N4 C15 -152.8(2) . .
N7 W1 N4 C15 110.6(2) . .
N1 W1 N4 C15 -59.6(2) . .
N10 W1 N4 C15 33.9(8) . .
I1F W1 N4 C15 -159.0(3) . .
W2 W1 N4 C15 24.3(2) . .
O1 W1 N4 C11 26.6(3) . .
N7 W1 N4 C11 -70.0(3) . .
N1 W1 N4 C11 119.8(3) . .
N10 W1 N4 C11 -146.7(6) . .
I1F W1 N4 C11 20.4(4) . .
W2 W1 N4 C11 -156.4(3) . .
N11 W2 N5 C16 -150.68(17) . .
N8 W2 N5 C16 143.57(19) . .
N2 W2 N5 C16 -80.59(18) . .
N12 W2 N5 C16 100.5(2) . .
N3 W2 N5 C16 -37.7(2) . .
N9 W2 N5 C16 82.72(18) . .
N6 W2 N5 C16 -0.91(16) . .
W1 W2 N5 C16 -149.40(19) . .
N11 W2 N5 C15 52.2(3) . .
N8 W2 N5 C15 -13.5(3) . .
N2 W2 N5 C15 122.3(3) . .
N12 W2 N5 C15 -56.6(4) . .
N3 W2 N5 C15 165.3(3) . .
N9 W2 N5 C15 -74.4(3) . .
N6 W2 N5 C15 -158.0(3) . .
W1 W2 N5 C15 53.5(3) . .
N11 W2 N6 C20 -44.3(4) . .
N5 W2 N6 C20 -174.2(4) . .
N8 W2 N6 C20 139.7(3) . .
N2 W2 N6 C20 -85.6(3) . .
N12 W2 N6 C20 40.3(4) . .
N3 W2 N6 C20 -24.0(3) . .
N9 W2 N6 C20 104.7(3) . .
W1 W2 N6 C20 -141.7(3) . .
N11 W2 N6 C16 130.8(2) . .
N5 W2 N6 C16 0.92(16) . .
N8 W2 N6 C16 -45.2(2) . .
N2 W2 N6 C16 89.55(18) . .
N12 W2 N6 C16 -144.64(17) . .
N3 W2 N6 C16 151.11(19) . .
N9 W2 N6 C16 -80.16(18) . .
W1 W2 N6 C16 33.43(19) . .
O1 W1 N7 C25 -156.8(2) . .
N4 W1 N7 C25 -61.6(2) . .
N1 W1 N7 C25 31.5(7) . .
N10 W1 N7 C25 109.4(2) . .
I1F W1 N7 C25 -145.9(3) . .
W2 W1 N7 C25 25.2(2) . .
O1 W1 N7 C21 28.5(3) . .
N4 W1 N7 C21 123.7(3) . .
N1 W1 N7 C21 -143.3(5) . .
N10 W1 N7 C21 -65.3(3) . .
I1F W1 N7 C21 39.4(3) . .
W2 W1 N7 C21 -149.5(3) . .
N11 W2 N8 C26 138.61(19) . .
N5 W2 N8 C26 -82.39(19) . .
N2 W2 N8 C26 -152.59(17) . .
N12 W2 N8 C26 77.54(19) . .
N3 W2 N8 C26 99.8(3) . .
N9 W2 N8 C26 -2.81(17) . .
N6 W2 N8 C26 -43.3(2) . .
W1 W2 N8 C26 -150.0(2) . .
N11 W2 N8 C25 -13.7(3) . .
N5 W2 N8 C25 125.3(3) . .
N2 W2 N8 C25 55.1(3) . .
N12 W2 N8 C25 -74.7(3) . .
N3 W2 N8 C25 -52.5(4) . .
N9 W2 N8 C25 -155.1(3) . .
N6 W2 N8 C25 164.4(2) . .
W1 W2 N8 C25 57.7(3) . .
N11 W2 N9 C30 131.8(3) . .
N5 W2 N9 C30 -92.5(4) . .
N8 W2 N9 C30 -179.2(4) . .
N2 W2 N9 C30 -53.7(4) . .
N12 W2 N9 C30 96.4(4) . .
N3 W2 N9 C30 32.3(4) . .
N6 W2 N9 C30 -31.1(3) . .
W1 W2 N9 C30 -146.0(3) . .
N11 W2 N9 C26 -46.1(2) . .
N5 W2 N9 C26 89.61(19) . .
N8 W2 N9 C26 2.85(17) . .
N2 W2 N9 C26 128.4(2) . .
N12 W2 N9 C26 -81.49(19) . .
N3 W2 N9 C26 -145.63(17) . .
N6 W2 N9 C26 151.0(2) . .
W1 W2 N9 C26 36.1(2) . .
O1 W1 N10 C31 18.8(2) . .
N4 W1 N10 C31 -167.8(6) . .
N7 W1 N10 C31 114.9(2) . .
N1 W1 N10 C31 -74.7(2) . .
I1F W1 N10 C31 25.4(3) . .
W2 W1 N10 C31 -158.2(2) . .
O1 W1 N10 C35 -155.0(2) . .
N4 W1 N10 C35 18.3(7) . .
N7 W1 N10 C35 -58.9(2) . .
N1 W1 N10 C35 111.5(2) . .
I1F W1 N10 C35 -148.4(3) . .
W2 W1 N10 C35 28.0(2) . .
N5 W2 N11 C35 48.9(3) . .
N8 W2 N11 C35 114.7(3) . .
N2 W2 N11 C35 -21.5(3) . .
N12 W2 N11 C35 -163.6(3) . .
N3 W2 N11 C35 -82.1(3) . .
N9 W2 N11 C35 156.0(2) . .
N6 W2 N11 C35 -62.0(4) . .
W1 W2 N11 C35 47.7(2) . .
N5 W2 N11 C36 -148.11(17) . .
N8 W2 N11 C36 -82.35(17) . .
N2 W2 N11 C36 141.44(18) . .
N12 W2 N11 C36 -0.62(16) . .
N3 W2 N11 C36 80.85(17) . .
N9 W2 N11 C36 -41.1(2) . .
N6 W2 N11 C36 100.9(2) . .
W1 W2 N11 C36 -149.36(18) . .
N11 W2 N12 C40 -177.2(4) . .
N5 W2 N12 C40 -48.1(4) . .
N8 W2 N12 C40 -91.6(3) . .
N2 W2 N12 C40 133.2(3) . .
N3 W2 N12 C40 98.5(3) . .
N9 W2 N12 C40 -30.3(3) . .
N6 W2 N12 C40 35.1(4) . .
W1 W2 N12 C40 -142.9(3) . .
N11 W2 N12 C36 0.63(16) . .
N5 W2 N12 C36 129.7(2) . .
N8 W2 N12 C36 86.24(18) . .
N2 W2 N12 C36 -48.9(2) . .
N3 W2 N12 C36 -83.64(18) . .
N9 W2 N12 C36 147.54(19) . .
N6 W2 N12 C36 -147.01(17) . .
W1 W2 N12 C36 34.98(19) . .
O2 W3 N13 C45 -156.3(2) . .
N16 W3 N13 C45 -61.2(2) . .
N22 W3 N13 C45 108.5(2) . .
N19 W3 N13 C45 29.0(8) . .
I2F W3 N13 C45 -152.8(3) . .
W4 W3 N13 C45 23.3(2) . .
O2 W3 N13 C41 24.2(3) . .
N16 W3 N13 C41 119.3(3) . .
N22 W3 N13 C41 -71.0(3) . .
N19 W3 N13 C41 -150.5(6) . .
I2F W3 N13 C41 27.7(4) . .
W4 W3 N13 C41 -156.2(2) . .
N17 W4 N14 C46 -81.35(18) . .
N20 W4 N14 C46 -152.16(16) . .
N23 W4 N14 C46 141.29(18) . .
N24 W4 N14 C46 80.40(18) . .
N21 W4 N14 C46 100.3(2) . .
N18 W4 N14 C46 -38.9(2) . .
N15 W4 N14 C46 -1.68(16) . .
W3 W4 N14 C46 -149.36(18) . .
N17 W4 N14 C45 120.1(3) . .
N20 W4 N14 C45 49.3(3) . .
N23 W4 N14 C45 -17.3(3) . .
N24 W4 N14 C45 -78.1(3) . .
N21 W4 N14 C45 -58.2(4) . .
N18 W4 N14 C45 162.6(3) . .
N15 W4 N14 C45 -160.2(3) . .
W3 W4 N14 C45 52.1(3) . .
N17 W4 N15 C50 -86.3(3) . .
N20 W4 N15 C50 -47.9(4) . .
N23 W4 N15 C50 137.5(3) . .
N14 W4 N15 C50 -175.2(4) . .
N24 W4 N15 C50 101.8(3) . .
N21 W4 N15 C50 38.2(4) . .
N18 W4 N15 C50 -24.9(3) . .
W3 W4 N15 C50 -141.6(3) . .
N17 W4 N15 C46 90.64(18) . .
N20 W4 N15 C46 129.1(2) . .
N23 W4 N15 C46 -45.6(2) . .
N14 W4 N15 C46 1.70(16) . .
N24 W4 N15 C46 -81.29(18) . .
N21 W4 N15 C46 -144.93(16) . .
N18 W4 N15 C46 152.06(18) . .
W3 W4 N15 C46 35.29(18) . .
O2 W3 N16 C51 28.5(2) . .
N13 W3 N16 C51 -65.3(2) . .
N22 W3 N16 C51 -146.4(5) . .
N19 W3 N16 C51 123.1(2) . .
I2F W3 N16 C51 18.7(4) . .
W4 W3 N16 C51 -151.8(2) . .
O2 W3 N16 C55 -152.6(2) . .
N13 W3 N16 C55 113.6(2) . .
N22 W3 N16 C55 32.5(7) . .
N19 W3 N16 C55 -58.0(2) . .
I2F W3 N16 C55 -162.4(3) . .
W4 W3 N16 C55 27.1(2) . .
N20 W4 N17 C55 123.4(3) . .
N23 W4 N17 C55 55.8(3) . .
N14 W4 N17 C55 -12.9(3) . .
N24 W4 N17 C55 -55.4(4) . .
N21 W4 N17 C55 166.1(2) . .
N18 W4 N17 C55 -154.4(3) . .
N15 W4 N17 C55 -73.0(3) . .
W3 W4 N17 C55 54.6(2) . .
N20 W4 N17 C56 -83.88(17) . .
N23 W4 N17 C56 -151.44(16) . .
N14 W4 N17 C56 139.86(18) . .
N24 W4 N17 C56 97.4(2) . .
N21 W4 N17 C56 -41.1(2) . .
N18 W4 N17 C56 -1.67(16) . .
N15 W4 N17 C56 79.74(17) . .
W3 W4 N17 C56 -152.64(18) . .
N17 W4 N18 C60 178.8(4) . .
N20 W4 N18 C60 -94.7(3) . .
N23 W4 N18 C60 -52.4(4) . .
N14 W4 N18 C60 127.9(3) . .
N24 W4 N18 C60 30.1(4) . .
N21 W4 N18 C60 -33.4(3) . .
N15 W4 N18 C60 95.5(3) . .
W3 W4 N18 C60 -150.2(3) . .
N17 W4 N18 C56 1.69(16) . .
N20 W4 N18 C56 88.14(18) . .
N23 W4 N18 C56 130.4(2) . .
N14 W4 N18 C56 -49.2(2) . .
N24 W4 N18 C56 -146.99(16) . .
N21 W4 N18 C56 149.49(19) . .
N15 W4 N18 C56 -81.57(17) . .
W3 W4 N18 C56 32.67(19) . .
O2 W3 N19 C61 23.9(3) . .
N16 W3 N19 C61 -71.3(2) . .
N13 W3 N19 C61 -161.4(6) . .
N22 W3 N19 C61 119.0(2) . .
I2F W3 N19 C61 20.4(4) . .
W4 W3 N19 C61 -155.7(2) . .
O2 W3 N19 C65 -154.2(2) . .
N16 W3 N19 C65 110.6(2) . .
N13 W3 N19 C65 20.5(8) . .
N22 W3 N19 C65 -59.0(2) . .
I2F W3 N19 C65 -157.6(3) . .
W4 W3 N19 C65 26.2(2) . .
N17 W4 N20 C65 -16.6(3) . .
N23 W4 N20 C65 121.2(3) . .
N14 W4 N20 C65 54.7(3) . .
N24 W4 N20 C65 162.7(2) . .
N21 W4 N20 C65 -156.9(3) . .
N18 W4 N20 C65 -77.2(3) . .
N15 W4 N20 C65 -54.4(4) . .
W3 W4 N20 C65 52.0(3) . .
N17 W4 N20 C66 140.41(18) . .
N23 W4 N20 C66 -81.79(18) . .
N14 W4 N20 C66 -148.26(17) . .
N24 W4 N20 C66 -40.3(2) . .
N21 W4 N20 C66 0.08(16) . .
N18 W4 N20 C66 79.81(18) . .
N15 W4 N20 C66 102.6(2) . .
W3 W4 N20 C66 -151.04(19) . .
N17 W4 N21 C70 126.6(3) . .
N20 W4 N21 C70 177.6(4) . .
N23 W4 N21 C70 -96.7(3) . .
N14 W4 N21 C70 -55.4(4) . .
N24 W4 N21 C70 -35.4(3) . .
N18 W4 N21 C70 92.1(3) . .
N15 W4 N21 C70 28.8(4) . .
W3 W4 N21 C70 -151.4(3) . .
N17 W4 N21 C66 -51.1(2) . .
N20 W4 N21 C66 -0.08(17) . .
N23 W4 N21 C66 85.60(18) . .
N14 W4 N21 C66 126.9(2) . .
N24 W4 N21 C66 146.96(19) . .
N18 W4 N21 C66 -85.53(18) . .
N15 W4 N21 C66 -148.87(17) . .
W3 W4 N21 C66 30.90(19) . .
O2 W3 N22 C75 -154.9(2) . .
N16 W3 N22 C75 20.0(7) . .
N13 W3 N22 C75 -61.0(2) . .
N19 W3 N22 C75 110.7(2) . .
I2F W3 N22 C75 -145.0(4) . .
W4 W3 N22 C75 25.4(2) . .
O2 W3 N22 C71 24.7(3) . .
N16 W3 N22 C71 -160.4(5) . .
N13 W3 N22 C71 118.6(3) . .
N19 W3 N22 C71 -69.7(3) . .
I2F W3 N22 C71 34.6(4) . .
W4 W3 N22 C71 -155.0(3) . .
N17 W4 N23 C75 50.7(3) . .
N20 W4 N23 C75 -17.2(3) . .
N14 W4 N23 C75 120.4(3) . .
N24 W4 N23 C75 -158.5(3) . .
N21 W4 N23 C75 -78.1(3) . .
N18 W4 N23 C75 -59.3(4) . .
N15 W4 N23 C75 160.4(2) . .
W3 W4 N23 C75 51.9(3) . .
N17 W4 N23 C76 -153.12(16) . .
N20 W4 N23 C76 138.92(18) . .
N14 W4 N23 C76 -83.42(18) . .
N24 W4 N23 C76 -2.36(16) . .
N21 W4 N23 C76 78.00(18) . .
N18 W4 N23 C76 96.9(2) . .
N15 W4 N23 C76 -43.5(2) . .
W3 W4 N23 C76 -151.92(18) . .
N17 W4 N24 C80 -52.5(4) . .
N20 W4 N24 C80 129.0(3) . .
N23 W4 N24 C80 178.2(4) . .
N14 W4 N24 C80 -95.8(3) . .
N21 W4 N24 C80 93.8(3) . .
N18 W4 N24 C80 30.3(4) . .
N15 W4 N24 C80 -34.8(3) . .
W3 W4 N24 C80 -149.3(3) . .
N17 W4 N24 C76 131.7(2) . .
N20 W4 N24 C76 -46.8(2) . .
N23 W4 N24 C76 2.40(16) . .
N14 W4 N24 C76 88.32(18) . .
N21 W4 N24 C76 -82.06(18) . .
N18 W4 N24 C76 -145.50(17) . .
N15 W4 N24 C76 149.35(19) . .
W3 W4 N24 C76 34.84(19) . .
C5 N1 C1 C2 3.5(4) . .
W1 N1 C1 C2 -176.7(2) . .
N1 C1 C2 C3 -0.5(5) . .
C1 C2 C3 C4 -1.7(5) . .
C2 C3 C4 C5 0.8(5) . .
C1 N1 C5 N2 171.4(3) . .
W1 N1 C5 N2 -8.4(3) . .
C1 N1 C5 C4 -4.3(4) . .
W1 N1 C5 C4 175.8(2) . .
C6 N2 C5 N1 168.9(3) . .
W2 N2 C5 N1 -45.0(4) . .
C6 N2 C5 C4 -15.6(5) . .
W2 N2 C5 C4 130.4(3) . .
C3 C4 C5 N1 2.2(5) . .
C3 C4 C5 N2 -172.9(3) . .
C10 N3 C6 N2 -178.6(3) . .
W2 N3 C6 N2 -2.5(2) . .
C10 N3 C6 C7 3.2(4) . .
W2 N3 C6 C7 179.3(3) . .
C5 N2 C6 N3 157.5(3) . .
W2 N2 C6 N3 2.5(2) . .
C5 N2 C6 C7 -24.6(5) . .
W2 N2 C6 C7 -179.6(3) . .
N3 C6 C7 C8 -4.1(5) . .
N2 C6 C7 C8 178.3(3) . .
C6 C7 C8 C9 1.9(5) . .
C7 C8 C9 C10 1.1(5) . .
C6 N3 C10 C9 0.0(4) . .
W2 N3 C10 C9 -173.8(2) . .
C8 C9 C10 N3 -2.1(5) . .
C15 N4 C11 C12 1.5(5) . .
W1 N4 C11 C12 -177.8(3) . .
N4 C11 C12 C13 -3.9(6) . .
N4 C11 C12 I1F 166.0(4) . 2_566
C11 C12 C13 C14 2.3(7) . .
I1F C12 C13 C14 -163.1(5) 2_566 .
C12 C13 C14 C15 1.5(6) . .
C11 N4 C15 N5 179.5(3) . .
W1 N4 C15 N5 -1.1(4) . .
C11 N4 C15 C14 2.4(5) . .
W1 N4 C15 C14 -178.2(3) . .
C16 N5 C15 N4 157.2(3) . .
W2 N5 C15 N4 -50.4(4) . .
C16 N5 C15 C14 -25.9(5) . .
W2 N5 C15 C14 126.5(3) . .
C13 C14 C15 N4 -3.9(5) . .
C13 C14 C15 N5 179.4(3) . .
C20 N6 C16 N5 175.2(3) . .
W2 N6 C16 N5 -1.3(2) . .
C20 N6 C16 C17 -0.4(4) . .
W2 N6 C16 C17 -177.0(3) . .
C15 N5 C16 N6 161.7(3) . .
W2 N5 C16 N6 1.3(2) . .
C15 N5 C16 C17 -23.3(5) . .
W2 N5 C16 C17 176.3(3) . .
N6 C16 C17 C18 0.3(5) . .
N5 C16 C17 C18 -174.1(3) . .
C16 C17 C18 C19 -0.3(5) . .
C17 C18 C19 C20 0.5(5) . .
C16 N6 C20 C19 0.6(4) . .
W2 N6 C20 C19 174.9(2) . .
C18 C19 C20 N6 -0.6(5) . .
C25 N7 C21 C22 1.0(5) . .
W1 N7 C21 C22 175.6(3) . .
N7 C21 C22 C23 -1.9(6) . .
C21 C22 C23 C24 1.3(6) . .
C22 C23 C24 C25 0.2(6) . .
C21 N7 C25 N8 175.6(3) . .
W1 N7 C25 N8 0.6(3) . .
C21 N7 C25 C24 0.6(5) . .
W1 N7 C25 C24 -174.5(2) . .
C26 N8 C25 N7 158.7(3) . .
W2 N8 C25 N7 -55.3(4) . .
C26 N8 C25 C24 -26.5(5) . .
W2 N8 C25 C24 119.5(3) . .
C23 C24 C25 N7 -1.2(5) . .
C23 C24 C25 N8 -175.6(3) . .
C30 N9 C26 N8 177.5(3) . .
W2 N9 C26 N8 -4.0(2) . .
C30 N9 C26 C27 1.0(5) . .
W2 N9 C26 C27 179.5(3) . .
C25 N8 C26 N9 159.2(3) . .
W2 N8 C26 N9 4.1(2) . .
C25 N8 C26 C27 -25.0(6) . .
W2 N8 C26 C27 179.9(4) . .
N9 C26 C27 C28 -0.9(5) . .
N8 C26 C27 C28 -176.3(4) . .
C26 C27 C28 C29 0.4(6) . .
C27 C28 C29 C30 0.0(6) . .
C26 N9 C30 C29 -0.6(5) . .
W2 N9 C30 C29 -178.1(3) . .
C28 C29 C30 N9 0.0(5) . .
C35 N10 C31 C32 2.1(5) . .
W1 N10 C31 C32 -171.8(2) . .
N10 C31 C32 C33 -2.5(5) . .
C31 C32 C33 C34 0.7(5) . .
C32 C33 C34 C35 1.2(5) . .
C31 N10 C35 N11 177.8(3) . .
W1 N10 C35 N11 -8.2(3) . .
C31 N10 C35 C34 0.0(4) . .
W1 N10 C35 C34 174.0(2) . .
C36 N11 C35 N10 160.9(3) . .
W2 N11 C35 N10 -40.1(4) . .
C36 N11 C35 C34 -21.4(5) . .
W2 N11 C35 C34 137.6(3) . .
C33 C34 C35 N10 -1.6(5) . .
C33 C34 C35 N11 -179.1(3) . .
C40 N12 C36 N11 177.5(3) . .
W2 N12 C36 N11 -0.9(2) . .
C40 N12 C36 C37 1.1(4) . .
W2 N12 C36 C37 -177.3(3) . .
C35 N11 C36 N12 165.8(3) . .
W2 N11 C36 N12 0.9(2) . .
C35 N11 C36 C37 -18.4(5) . .
W2 N11 C36 C37 176.6(3) . .
N12 C36 C37 C38 -0.9(5) . .
N11 C36 C37 C38 -176.1(3) . .
C36 C37 C38 C39 0.1(5) . .
C37 C38 C39 C40 0.5(5) . .
C36 N12 C40 C39 -0.5(5) . .
W2 N12 C40 C39 177.0(2) . .
C38 C39 C40 N12 -0.3(5) . .
C45 N13 C41 C42 0.4(5) . .
W3 N13 C41 C42 179.9(3) . .
N13 C41 C42 C43 -1.7(5) . .
C41 C42 C43 C44 0.3(5) . .
C42 C43 C44 C45 2.3(5) . .
C41 N13 C45 N14 179.0(3) . .
W3 N13 C45 N14 -0.6(3) . .
C41 N13 C45 C44 2.3(4) . .
W3 N13 C45 C44 -177.2(2) . .
C46 N14 C45 N13 156.7(3) . .
W4 N14 C45 N13 -49.4(4) . .
C46 N14 C45 C44 -26.8(5) . .
W4 N14 C45 C44 127.1(3) . .
C43 C44 C45 N13 -3.6(5) . .
C43 C44 C45 N14 -179.9(3) . .
C50 N15 C46 N14 175.4(3) . .
W4 N15 C46 N14 -2.4(2) . .
C50 N15 C46 C47 -0.4(4) . .
W4 N15 C46 C47 -178.2(2) . .
C45 N14 C46 N15 163.9(3) . .
W4 N14 C46 N15 2.5(2) . .
C45 N14 C46 C47 -21.0(5) . .
W4 N14 C46 C47 177.6(3) . .
N15 C46 C47 C48 -0.1(4) . .
N14 C46 C47 C48 -174.6(3) . .
C46 C47 C48 C49 0.5(5) . .
C47 C48 C49 C50 -0.5(5) . .
C46 N15 C50 C49 0.4(4) . .
W4 N15 C50 C49 176.9(2) . .
C48 C49 C50 N15 0.0(5) . .
C55 N16 C51 C52 3.1(4) . .
W3 N16 C51 C52 -178.0(2) . .
N16 C51 C52 C53 -2.4(5) . .
C51 C52 C53 C54 -0.6(5) . .
C52 C53 C54 C55 2.7(5) . .
C51 N16 C55 N17 175.6(3) . .
W3 N16 C55 N17 -3.3(3) . .
C51 N16 C55 C54 -0.8(4) . .
W3 N16 C55 C54 -179.8(2) . .
C56 N17 C55 N16 163.2(3) . .
W4 N17 C55 N16 -49.9(4) . .
C56 N17 C55 C54 -20.4(4) . .
W4 N17 C55 C54 126.5(3) . .
C53 C54 C55 N16 -2.0(4) . .
C53 C54 C55 N17 -178.0(3) . .
C60 N18 C56 N17 179.7(3) . .
W4 N18 C56 N17 -2.4(2) . .
C60 N18 C56 C57 2.0(4) . .
W4 N18 C56 C57 179.9(2) . .
C55 N17 C56 N18 158.2(3) . .
W4 N17 C56 N18 2.4(2) . .
C55 N17 C56 C57 -24.4(5) . .
W4 N17 C56 C57 179.8(3) . .
N18 C56 C57 C58 -2.3(4) . .
N17 C56 C57 C58 -179.3(3) . .
C56 C57 C58 C59 0.9(5) . .
C57 C58 C59 C60 0.7(5) . .
C56 N18 C60 C59 -0.2(4) . .
W4 N18 C60 C59 -176.9(2) . .
C58 C59 C60 N18 -1.1(5) . .
C65 N19 C61 C62 1.2(4) . .
W3 N19 C61 C62 -176.9(2) . .
N19 C61 C62 C63 -1.9(5) . .
C61 C62 C63 C64 0.7(5) . .
C62 C63 C64 C65 1.1(5) . .
C61 N19 C65 N20 177.9(3) . .
W3 N19 C65 N20 -3.9(3) . .
C61 N19 C65 C64 0.7(4) . .
W3 N19 C65 C64 178.9(2) . .
C66 N20 C65 N19 161.2(3) . .
W4 N20 C65 N19 -47.0(4) . .
C66 N20 C65 C64 -21.8(5) . .
W4 N20 C65 C64 130.1(3) . .
C63 C64 C65 N19 -1.8(4) . .
C63 C64 C65 N20 -178.7(3) . .
C70 N21 C66 N20 -178.2(3) . .
W4 N21 C66 N20 0.1(2) . .
C70 N21 C66 C67 5.0(4) . .
W4 N21 C66 C67 -176.6(2) . .
C65 N20 C66 N21 159.6(3) . .
W4 N20 C66 N21 -0.1(2) . .
C65 N20 C66 C67 -24.1(5) . .
W4 N20 C66 C67 176.1(3) . .
N21 C66 C67 C68 -5.4(4) . .
N20 C66 C67 C68 178.9(3) . .
C66 C67 C68 C69 1.7(5) . .
C67 C68 C69 C70 2.4(5) . .
C66 N21 C70 C69 -0.7(4) . .
W4 N21 C70 C69 -178.0(2) . .
C68 C69 C70 N21 -3.0(5) . .
C75 N22 C71 C72 1.2(6) . .
W3 N22 C71 C72 -178.4(4) . .
N22 C71 C72 C73 -2.2(8) . .
C71 C72 C73 C74 0.7(8) . .
C72 C73 C74 C75 1.7(7) . .
C71 N22 C75 N23 177.7(3) . .
W3 N22 C75 N23 -2.7(4) . .
C71 N22 C75 C74 1.2(5) . .
W3 N22 C75 C74 -179.1(3) . .
C76 N23 C75 N22 161.5(3) . .
W4 N23 C75 N22 -47.8(4) . .
C76 N23 C75 C74 -22.1(5) . .
W4 N23 C75 C74 128.6(3) . .
C73 C74 C75 N22 -2.7(6) . .
C73 C74 C75 N23 -178.8(4) . .
C80 N24 C76 N23 179.7(3) . .
W4 N24 C76 N23 -3.4(2) . .
C80 N24 C76 C77 1.8(4) . .
W4 N24 C76 C77 178.7(3) . .
C75 N23 C76 N24 162.3(3) . .
W4 N23 C76 N24 3.4(2) . .
C75 N23 C76 C77 -20.2(5) . .
W4 N23 C76 C77 -179.1(3) . .
N24 C76 C77 C78 -1.6(5) . .
N23 C76 C77 C78 -178.8(3) . .
C76 C77 C78 C79 -0.1(5) . .
C77 C78 C79 C80 1.5(6) . .
C76 N24 C80 C79 -0.3(5) . .
W4 N24 C80 C79 -175.5(3) . .
C78 C79 C80 N24 -1.3(5) . .
